data_7001810
loop_
_publ_author_name
'Feng, Sisi'
'Zhu, Miaoli'
'Lu, Liping'
'Du, Lei'
'Zhang, Yunbo'
'Wang, Tianwei'

_publ_section_title
;
 Rationally designed chiral Ni5L6 clusters with the in situ generated
 tridentate ligand. Hydrothermal synthesis, crystal structures,
 morphology and magnetic properties
;
_journal_issue 32
_journal_name_full 'Dalton Transactions'
_journal_page_first 6385
_journal_page_last 6395
_journal_paper_doi 10.1039/b900709a
_journal_year 2009
_chemical_formula_sum 'C96 H66 I4 N24 Ni5 O6'
_chemical_formula_weight 2452.88
_chemical_name_systematic
;
?
;
_space_group_IT_number 14
_symmetry_cell_setting monoclinic
_symmetry_space_group_name_Hall '-P 2ybc'
_symmetry_space_group_name_H-M 'P 1 21/c 1'
_atom_sites_solution_hydrogens geom
_atom_sites_solution_primary direct
_atom_sites_solution_secondary difmap
_audit_creation_method SHELXL-97
_cell_angle_alpha 90.00
_cell_angle_beta 105.749(6)
_cell_angle_gamma 90.00
_cell_formula_units_Z 4
_cell_length_a 13.239(2)
_cell_length_b 26.690(4)
_cell_length_c 28.981(4)
_cell_measurement_reflns_used 17261
_cell_measurement_temperature 120(2)
_cell_measurement_theta_max 27.4719
_cell_measurement_theta_min 2.1119
_cell_volume 9856(3)
_computing_cell_refinement 'CrystalClear (Rigaku/MSC Inc., 2005)'
_computing_data_collection 'CrystalClear (Rigaku/MSC Inc., 2005)'
_computing_data_reduction 'CrystalClear (Rigaku/MSC Inc., 2005)'
_computing_molecular_graphics 'SHELXTL/PC (Sheldrick, 1999)'
_computing_publication_material
;
SHELXTL/PC

Mercury Ver. 1.3 (Bruno et al., 2002)
;
_computing_structure_refinement 'SHELXL-97 (Sheldrick, 1997)'
_computing_structure_solution 'SHELXS-97 (Sheldrick, 1990)'
_diffrn_ambient_temperature 120(2)
_diffrn_detector_area_resol_mean 28.5714
_diffrn_measured_fraction_theta_full 0.974
_diffrn_measured_fraction_theta_max 0.974
_diffrn_measurement_device_type 'Rigaku RAXIS-IV Imaging Plate'
_diffrn_measurement_method CCD_Profile_fitting
_diffrn_radiation_monochromator graphite
_diffrn_radiation_source 'fine-focus sealed tube'
_diffrn_radiation_type MoK\a
_diffrn_radiation_wavelength 0.71073
_diffrn_reflns_av_R_equivalents 0.0448
_diffrn_reflns_av_sigmaI/netI 0.0416
_diffrn_reflns_limit_h_max 15
_diffrn_reflns_limit_h_min -15
_diffrn_reflns_limit_k_max 24
_diffrn_reflns_limit_k_min -31
_diffrn_reflns_limit_l_max 34
_diffrn_reflns_limit_l_min -34
_diffrn_reflns_number 61653
_diffrn_reflns_theta_full 25.00
_diffrn_reflns_theta_max 25.00
_diffrn_reflns_theta_min 2.21
_exptl_absorpt_coefficient_mu 2.256
_exptl_absorpt_correction_T_max 0.7581
_exptl_absorpt_correction_T_min 0.6869
_exptl_absorpt_correction_type multi-scan
_exptl_absorpt_process_details
;
(HIGASHI, T. (1995). Abscor - Empirical Absorption Correction
based on Fourier Series Approximation. Rigaku Corporation, Tokyo, Japan.)
;
_exptl_crystal_colour black
_exptl_crystal_density_diffrn 1.653
_exptl_crystal_density_method 'not measured'
_exptl_crystal_description block
_exptl_crystal_F_000 4840
_exptl_crystal_size_max 0.18
_exptl_crystal_size_mid 0.14
_exptl_crystal_size_min 0.13
_platon_squeeze_details
;
Structure contains solvent accessible voids of 434.5 A3/per unit cell, i.e.
some 4.4% of the total volume. Data were corrected for disordered electron
density through use of the SQUEEZE procedure. Attempts to refine peaks of
residual electron density as solvent water molecules were unsuccessful.
Derived values (formula weight, density, absorption coefficient) do not
contain the contribution of the disordered solvent molecule.
;
_refine_diff_density_max 3.211
_refine_diff_density_min -2.775
_refine_diff_density_rms 0.177
_refine_ls_extinction_coef 0.0009(3)
_refine_ls_extinction_expression Fc^*^=kFc[1+0.001xFc^2^\l^3^/sin(2\q)]^-1/4^
_refine_ls_extinction_method SHELXL
_refine_ls_goodness_of_fit_ref 1.283
_refine_ls_hydrogen_treatment constr
_refine_ls_matrix_type full
_refine_ls_number_parameters 1290
_refine_ls_number_reflns 16928
_refine_ls_number_restraints 0
_refine_ls_restrained_S_all 1.283
_refine_ls_R_factor_all 0.1203
_refine_ls_R_factor_gt 0.1017
_refine_ls_shift/su_max 0.001
_refine_ls_shift/su_mean 0.000
_refine_ls_structure_factor_coef Fsqd
_refine_ls_weighting_details 'calc w=1/[\s^2^(Fo^2^)+(0.2000P)^2^] where P=(Fo^2^+2Fc^2^)/3'
_refine_ls_weighting_scheme calc
_refine_ls_wR_factor_gt 0.2781
_refine_ls_wR_factor_ref 0.3154
_reflns_number_gt 13041
_reflns_number_total 16928
_reflns_threshold_expression I>2\s(I)
_cod_data_source_file b900709a.txt
_cod_data_source_block fwi-14
_cod_depositor_comments
;
The following automatic conversions were performed:
'_exptl_absorpt_correction_type' value 'Multi-scan' changed to
'multi-scan' according to
'/home/saulius/struct/CIF-dictionaries/cif_core.dic' dictionary named
'cif_core.dic' version 2.4.1 from 2010-06-29.

'_geom_bond_publ_flag'
value 'Y' changed to 'y' according to
'/home/saulius/struct/CIF-dictionaries/cif_core.dic' dictionary named
'cif_core.dic' version 2.4.1 from 2010-06-29 (10 times).

Automatic conversion script
Id: cif_fix_enum 1527 2010-12-29 10:47:43Z saulius 
;
_cod_original_cell_volume 9856(2)
_cod_original_sg_symbol_H-M ' P 21/c'
_cod_database_code 7001810

loop_
_symmetry_equiv_pos_as_xyz
'x, y, z'
'-x, y+1/2, -z+1/2'
'-x, -y, -z'
'x, -y-1/2, z-1/2'

loop_
_atom_site_label
_atom_site_type_symbol
_atom_site_fract_x
_atom_site_fract_y
_atom_site_fract_z
_atom_site_U_iso_or_equiv
_atom_site_adp_type
_atom_site_occupancy
_atom_site_symmetry_multiplicity
_atom_site_calc_flag
_atom_site_refinement_flags
_atom_site_disorder_assembly
_atom_site_disorder_group
Ni1 Ni 0.16933(6) 0.91149(3) 0.64551(2) 0.0322(2) Uani 1 1 d . . .
Ni2 Ni 0.35145(8) 0.81020(4) 0.81330(3) 0.0485(3) Uani 1 1 d . . .
Ni3 Ni 0.11414(7) 0.82057(3) 0.72267(3) 0.0430(3) Uani 1 1 d . . .
Ni4 Ni 0.27636(7) 0.92945(3) 0.76932(3) 0.0447(3) Uani 1 1 d . . .
Ni5 Ni 0.38031(7) 0.83002(4) 0.69914(3) 0.0460(3) Uani 1 1 d . . .
O1 O 0.0914(4) 0.88836(16) 0.69713(15) 0.0410(10) Uani 1 1 d . . .
O2 O 0.2915(3) 0.93735(17) 0.70488(14) 0.0389(9) Uani 1 1 d . . .
O3 O 0.2447(4) 0.83961(16) 0.65299(14) 0.0408(10) Uani 1 1 d . . .
O4 O 0.2411(4) 0.78295(18) 0.74975(16) 0.0489(11) Uani 1 1 d . . .
O5 O 0.2512(4) 0.87320(18) 0.80704(15) 0.0469(11) Uani 1 1 d . . .
O6 O 0.4273(4) 0.8464(2) 0.76644(16) 0.0521(12) Uani 1 1 d . . .
N1 N 0.0751(4) 0.97166(18) 0.64576(18) 0.0364(11) Uani 1 1 d . . .
N2 N -0.0543(5) 1.0047(2) 0.6702(2) 0.0499(14) Uani 1 1 d . . .
H2 H -0.1040 1.0077 0.6850 0.060 Uiso 1 1 calc R . .
N3 N 0.0122(5) 0.8287(2) 0.7585(2) 0.0496(14) Uani 1 1 d . . .
N4 N -0.1120(8) 0.8609(3) 0.7874(4) 0.088(3) Uani 1 1 d . . .
H4 H -0.1588 0.8823 0.7921 0.105 Uiso 1 1 calc R . .
N5 N 0.2689(4) 0.94361(18) 0.61205(17) 0.0350(11) Uani 1 1 d . . .
N6 N 0.4108(4) 0.9914(2) 0.61772(18) 0.0399(12) Uani 1 1 d . . .
H6 H 0.4668 1.0096 0.6304 0.048 Uiso 1 1 calc R . .
N7 N 0.4017(5) 0.9687(2) 0.7989(2) 0.0537(15) Uani 1 1 d . . .
N8 N 0.5343(6) 1.0203(3) 0.8040(2) 0.072(2) Uani 1 1 d . . .
H8 H 0.5803 1.0390 0.7950 0.087 Uiso 1 1 calc R . .
N9 N 0.0704(4) 0.87229(18) 0.59180(17) 0.0347(10) Uani 1 1 d . . .
N10 N 0.0271(5) 0.7981(2) 0.55606(17) 0.0444(13) Uani 1 1 d . . .
H10 H 0.0329 0.7666 0.5483 0.053 Uiso 1 1 calc R . .
N11 N 0.4070(5) 0.7650(2) 0.6736(2) 0.0562(16) Uani 1 1 d . . .
N12 N 0.3813(7) 0.7007(3) 0.6231(2) 0.068(2) Uani 1 1 d . . .
H12 H 0.3500 0.6802 0.5999 0.081 Uiso 1 1 calc R . .
N13 N 0.4180(5) 0.7431(3) 0.8055(2) 0.0590(17) Uani 1 1 d . . .
N14 N 0.4033(7) 0.6708(3) 0.7647(3) 0.070(2) Uani 1 1 d . . .
H14 H 0.3775 0.6477 0.7431 0.084 Uiso 1 1 calc R . .
N15 N 0.0466(5) 0.7666(2) 0.6807(2) 0.0456(13) Uani 1 1 d . . .
N16 N 0.0251(7) 0.6908(2) 0.6475(2) 0.0633(18) Uani 1 1 d . . .
H16 H 0.0391 0.6601 0.6400 0.076 Uiso 1 1 calc R . .
N17 N 0.2644(5) 0.7911(2) 0.85904(18) 0.0477(14) Uani 1 1 d . . .
N18 N 0.1594(7) 0.8175(2) 0.9026(2) 0.065(2) Uani 1 1 d . . .
H18 H 0.1157 0.8368 0.9126 0.078 Uiso 1 1 calc R . .
N19 N 0.1743(5) 0.9716(2) 0.7874(2) 0.0536(15) Uani 1 1 d . . .
N20 N 0.0619(11) 0.9977(3) 0.8261(4) 0.111(4) Uani 1 1 d . . .
H20 H 0.0212 0.9976 0.8456 0.133 Uiso 1 1 calc R . .
N21 N 0.4727(6) 0.8447(3) 0.8619(2) 0.0613(17) Uani 1 1 d . . .
N22 N 0.6193(6) 0.8901(4) 0.8748(2) 0.079(2) Uani 1 1 d . . .
H22 H 0.6716 0.9068 0.8687 0.095 Uiso 1 1 calc R . .
N23 N 0.4961(5) 0.8663(3) 0.6844(2) 0.0535(15) Uani 1 1 d . . .
N24 N 0.6429(6) 0.9114(4) 0.6946(3) 0.082(2) Uani 1 1 d . . .
H24 H 0.6992 0.9289 0.7086 0.098 Uiso 1 1 calc R . .
C1 C 0.0153(5) 0.9195(2) 0.7018(2) 0.0421(14) Uani 1 1 d . . .
C2 C 0.0100(5) 0.9650(2) 0.6729(2) 0.0413(14) Uani 1 1 d . . .
C3 C 0.0520(5) 1.0184(2) 0.6243(2) 0.0382(13) Uani 1 1 d . . .
C4 C 0.0961(6) 1.0440(2) 0.5926(2) 0.0429(14) Uani 1 1 d . . .
H4A H 0.1513 1.0302 0.5815 0.051 Uiso 1 1 calc R . .
C5 C 0.0541(6) 1.0910(3) 0.5785(3) 0.0499(16) Uani 1 1 d . . .
H5 H 0.0816 1.1096 0.5567 0.060 Uiso 1 1 calc R . .
C6 C -0.0247(7) 1.1119(3) 0.5942(3) 0.060(2) Uani 1 1 d . . .
H6A H -0.0494 1.1444 0.5832 0.072 Uiso 1 1 calc R . .
C7 C -0.0707(6) 1.0869(3) 0.6263(3) 0.0564(19) Uani 1 1 d . . .
H7 H -0.1256 1.1009 0.6374 0.068 Uiso 1 1 calc R . .
C8 C -0.0286(5) 1.0401(2) 0.6400(3) 0.0477(16) Uani 1 1 d . . .
C9 C -0.0504(6) 0.9127(3) 0.7300(3) 0.0544(19) Uani 1 1 d . . .
H9 H -0.0989 0.9386 0.7312 0.065 Uiso 1 1 calc R . .
C10 C -0.0506(7) 0.8683(3) 0.7583(3) 0.058(2) Uani 1 1 d . . .
C11 C -0.0135(7) 0.7935(3) 0.7893(3) 0.0583(19) Uani 1 1 d . . .
C12 C 0.0237(8) 0.7459(3) 0.8020(3) 0.064(2) Uani 1 1 d . . .
H12A H 0.0770 0.7313 0.7901 0.077 Uiso 1 1 calc R . .
C13 C -0.0200(11) 0.7212(4) 0.8326(5) 0.096(4) Uani 1 1 d . . .
H13 H 0.0033 0.6880 0.8415 0.116 Uiso 1 1 calc R . .
C14 C -0.0950(14) 0.7407(5) 0.8515(6) 0.128(6) Uani 1 1 d . . .
H14A H -0.1221 0.7207 0.8725 0.153 Uiso 1 1 calc R . .
C15 C -0.1314(12) 0.7873(6) 0.8412(6) 0.118(5) Uani 1 1 d . . .
H15 H -0.1823 0.8012 0.8552 0.141 Uiso 1 1 calc R . .
C16 C -0.0911(10) 0.8153(4) 0.8085(4) 0.082(3) Uani 1 1 d . . .
C17 C 0.3635(5) 0.9661(3) 0.6930(2) 0.0415(14) Uani 1 1 d . . .
C18 C 0.3489(5) 0.9674(2) 0.6413(2) 0.0362(13) Uani 1 1 d . . .
C19 C 0.2781(5) 0.9518(2) 0.5659(2) 0.0378(13) Uani 1 1 d . . .
C20 C 0.2162(5) 0.9360(2) 0.5214(2) 0.0402(14) Uani 1 1 d . . .
H20A H 0.1547 0.9166 0.5185 0.048 Uiso 1 1 calc R . .
C21 C 0.2479(6) 0.9496(3) 0.4818(2) 0.0468(16) Uani 1 1 d . . .
H21 H 0.2079 0.9388 0.4511 0.056 Uiso 1 1 calc R . .
C22 C 0.3380(6) 0.9792(3) 0.4853(2) 0.0521(18) Uani 1 1 d . . .
H22A H 0.3567 0.9878 0.4569 0.063 Uiso 1 1 calc R . .
C23 C 0.3995(6) 0.9960(3) 0.5289(2) 0.0466(15) Uani 1 1 d . . .
H23 H 0.4598 1.0163 0.5316 0.056 Uiso 1 1 calc R . .
C24 C 0.3665(5) 0.9808(2) 0.5690(2) 0.0385(13) Uani 1 1 d . . .
C25 C 0.4406(6) 0.9917(3) 0.7233(2) 0.0503(17) Uani 1 1 d . . .
H25 H 0.4858 1.0109 0.7098 0.060 Uiso 1 1 calc R . .
C26 C 0.4605(6) 0.9924(3) 0.7747(2) 0.0525(18) Uani 1 1 d . . .
C27 C 0.4418(7) 0.9833(3) 0.8468(2) 0.063(2) Uani 1 1 d . . .
C28 C 0.4093(9) 0.9706(4) 0.8871(3) 0.082(3) Uani 1 1 d . . .
H28 H 0.3515 0.9489 0.8854 0.099 Uiso 1 1 calc R . .
C29 C 0.4675(12) 0.9917(4) 0.9300(3) 0.097(4) Uani 1 1 d . . .
H29 H 0.4486 0.9832 0.9584 0.117 Uiso 1 1 calc R . .
C30 C 0.5472(11) 1.0228(5) 0.9340(3) 0.102(4) Uani 1 1 d . . .
H30 H 0.5792 1.0374 0.9644 0.122 Uiso 1 1 calc R . .
C31 C 0.5878(11) 1.0356(5) 0.8934(3) 0.102(4) Uani 1 1 d . . .
H31 H 0.6487 1.0555 0.8962 0.122 Uiso 1 1 calc R . .
C32 C 0.5281(8) 1.0156(4) 0.8500(3) 0.067(2) Uani 1 1 d . . .
C33 C 0.2017(6) 0.8073(2) 0.6181(2) 0.0462(16) Uani 1 1 d . . .
C34 C 0.0989(5) 0.8247(2) 0.5887(2) 0.0390(13) Uani 1 1 d . . .
C35 C -0.0284(5) 0.8765(2) 0.5593(2) 0.0365(12) Uani 1 1 d . . .
C36 C -0.0948(5) 0.9176(2) 0.5474(2) 0.0417(14) Uani 1 1 d . . .
H36 H -0.0763 0.9496 0.5615 0.050 Uiso 1 1 calc R . .
C37 C -0.1917(6) 0.9088(3) 0.5130(3) 0.0542(18) Uani 1 1 d . . .
H37 H -0.2393 0.9359 0.5031 0.065 Uiso 1 1 calc R . .
C38 C -0.2188(6) 0.8620(3) 0.4934(3) 0.0553(18) Uani 1 1 d . . .
H38 H -0.2859 0.8577 0.4714 0.066 Uiso 1 1 calc R . .
C39 C -0.1526(6) 0.8211(3) 0.5045(2) 0.0513(17) Uani 1 1 d . . .
H39 H -0.1720 0.7892 0.4904 0.062 Uiso 1 1 calc R . .
C40 C -0.0576(6) 0.8292(2) 0.5369(2) 0.0425(14) Uani 1 1 d . . .
C41 C 0.2407(6) 0.7628(3) 0.6091(2) 0.0484(16) Uani 1 1 d . . .
H41 H 0.1992 0.7431 0.5836 0.058 Uiso 1 1 calc R . .
C42 C 0.3402(7) 0.7432(3) 0.6354(2) 0.058(2) Uani 1 1 d . . .
C43 C 0.4976(7) 0.7366(4) 0.6849(3) 0.066(2) Uani 1 1 d . . .
C44 C 0.5908(7) 0.7410(4) 0.7201(3) 0.075(3) Uani 1 1 d . . .
H44 H 0.5991 0.7681 0.7421 0.091 Uiso 1 1 calc R . .
C45 C 0.6719(9) 0.7082(6) 0.7246(4) 0.103(4) Uani 1 1 d . . .
H45 H 0.7379 0.7124 0.7476 0.123 Uiso 1 1 calc R . .
C46 C 0.6481(11) 0.6644(6) 0.6900(5) 0.102(4) Uani 1 1 d . . .
H46 H 0.7005 0.6394 0.6931 0.122 Uiso 1 1 calc R . .
C47 C 0.5599(12) 0.6587(5) 0.6560(5) 0.109(5) Uani 1 1 d . . .
H47 H 0.5496 0.6314 0.6342 0.131 Uiso 1 1 calc R . .
C48 C 0.4816(8) 0.6950(4) 0.6534(3) 0.074(3) Uani 1 1 d . . .
C49 C 0.2576(6) 0.7347(3) 0.7404(2) 0.0486(16) Uani 1 1 d . . .
C50 C 0.3575(7) 0.7151(3) 0.7699(3) 0.059(2) Uani 1 1 d . . .
C51 C 0.5054(7) 0.7158(5) 0.8247(3) 0.080(3) Uani 1 1 d . . .
C52 C 0.5931(8) 0.7275(5) 0.8634(4) 0.091(4) Uani 1 1 d . . .
H52 H 0.6002 0.7577 0.8813 0.109 Uiso 1 1 calc R . .
C53 C 0.6723(10) 0.6871(8) 0.8728(6) 0.126(7) Uani 1 1 d . . .
H53 H 0.7345 0.6914 0.8981 0.151 Uiso 1 1 calc R . .
C54 C 0.6599(12) 0.6434(7) 0.8462(6) 0.116(6) Uani 1 1 d . . .
H54 H 0.7143 0.6191 0.8541 0.139 Uiso 1 1 calc R . .
C55 C 0.5775(10) 0.6338(5) 0.8108(5) 0.105(4) Uani 1 1 d . . .
H55 H 0.5729 0.6034 0.7933 0.126 Uiso 1 1 calc R . .
C56 C 0.4962(9) 0.6687(5) 0.7990(4) 0.083(3) Uani 1 1 d . . .
C57 C 0.1899(6) 0.7058(3) 0.7063(2) 0.0501(16) Uani 1 1 d . . .
H57 H 0.2113 0.6727 0.7015 0.060 Uiso 1 1 calc R . .
C58 C 0.0921(7) 0.7217(3) 0.6784(2) 0.0549(18) Uani 1 1 d . . .
C59 C -0.0535(6) 0.7640(3) 0.6507(2) 0.0465(15) Uani 1 1 d . . .
C60 C -0.1356(6) 0.7982(3) 0.6404(3) 0.0526(17) Uani 1 1 d . . .
H60 H -0.1273 0.8306 0.6545 0.063 Uiso 1 1 calc R . .
C61 C -0.2309(8) 0.7837(4) 0.6088(3) 0.077(3) Uani 1 1 d . . .
H61 H -0.2876 0.8068 0.6010 0.092 Uiso 1 1 calc R . .
C62 C -0.2438(9) 0.7370(5) 0.5888(4) 0.092(3) Uani 1 1 d . . .
H62 H -0.3094 0.7280 0.5674 0.110 Uiso 1 1 calc R . .
C63 C -0.1639(10) 0.7029(4) 0.5992(4) 0.089(4) Uani 1 1 d . . .
H63 H -0.1741 0.6704 0.5853 0.106 Uiso 1 1 calc R . .
C64 C -0.0689(7) 0.7156(3) 0.6297(3) 0.061(2) Uani 1 1 d . . .
C65 C 0.1949(7) 0.8742(3) 0.8388(2) 0.0539(18) Uani 1 1 d . . .
C66 C 0.2068(6) 0.8280(3) 0.8671(2) 0.0519(18) Uani 1 1 d . . .
C67 C 0.2616(6) 0.7536(3) 0.8912(2) 0.0525(17) Uani 1 1 d . . .
C68 C 0.3093(6) 0.7082(3) 0.8997(2) 0.0554(18) Uani 1 1 d . . .
H68 H 0.3543 0.6966 0.8814 0.067 Uiso 1 1 calc R . .
C69 C 0.2893(7) 0.6790(3) 0.9367(3) 0.064(2) Uani 1 1 d . . .
H69 H 0.3187 0.6464 0.9422 0.077 Uiso 1 1 calc R . .
C70 C 0.2294(8) 0.6960(4) 0.9649(3) 0.069(3) Uani 1 1 d . . .
H70 H 0.2222 0.6759 0.9909 0.083 Uiso 1 1 calc R . .
C71 C 0.1785(9) 0.7419(3) 0.9565(3) 0.069(2) Uani 1 1 d . . .
H71 H 0.1347 0.7531 0.9755 0.082 Uiso 1 1 calc R . .
C72 C 0.1941(7) 0.7707(3) 0.9195(3) 0.062(2) Uani 1 1 d . . .
C73 C 0.1347(9) 0.9123(3) 0.8462(3) 0.070(3) Uani 1 1 d . . .
H73 H 0.0985 0.9085 0.8702 0.084 Uiso 1 1 calc R . .
C74 C 0.1219(9) 0.9597(3) 0.8193(3) 0.070(3) Uani 1 1 d . . .
C75 C 0.1425(7) 1.0207(3) 0.7733(3) 0.0564(19) Uani 1 1 d . . .
C76 C 0.1753(6) 1.0519(3) 0.7410(2) 0.0516(17) Uani 1 1 d . . .
H76 H 0.2251 1.0411 0.7249 0.062 Uiso 1 1 calc R . .
C77 C 0.1305(8) 1.0997(3) 0.7339(3) 0.062(2) Uani 1 1 d . . .
H77 H 0.1509 1.1224 0.7128 0.075 Uiso 1 1 calc R . .
C78 C 0.0566(12) 1.1144(4) 0.7572(4) 0.095(4) Uani 1 1 d . . .
H78 H 0.0257 1.1467 0.7511 0.114 Uiso 1 1 calc R . .
C79 C 0.0274(15) 1.0832(4) 0.7889(6) 0.130(7) Uani 1 1 d . . .
H79 H -0.0239 1.0932 0.8045 0.155 Uiso 1 1 calc R . .
C80 C 0.0746(11) 1.0373(3) 0.7974(4) 0.089(4) Uani 1 1 d . . .
C81 C 0.5201(7) 0.8670(4) 0.7892(3) 0.067(2) Uani 1 1 d . . .
C82 C 0.5384(7) 0.8678(4) 0.8411(3) 0.069(2) Uani 1 1 d . . .
C83 C 0.5106(8) 0.8530(4) 0.9109(3) 0.071(2) Uani 1 1 d . . .
C84 C 0.4749(9) 0.8377(4) 0.9490(3) 0.080(3) Uani 1 1 d . . .
H84 H 0.4130 0.8182 0.9445 0.096 Uiso 1 1 calc R . .
C85 C 0.5346(10) 0.8525(5) 0.9947(3) 0.094(4) Uani 1 1 d . . .
H85 H 0.5118 0.8428 1.0218 0.113 Uiso 1 1 calc R . .
C86 C 0.6225(12) 0.8798(6) 1.0017(3) 0.116(5) Uani 1 1 d . . .
H86 H 0.6599 0.8885 1.0335 0.139 Uiso 1 1 calc R . .
C87 C 0.6601(10) 0.8954(6) 0.9645(3) 0.102(4) Uani 1 1 d . . .
H87 H 0.7223 0.9150 0.9702 0.122 Uiso 1 1 calc R . .
C88 C 0.6056(8) 0.8821(5) 0.9187(3) 0.084(3) Uani 1 1 d . . .
C89 C 0.5865(7) 0.8888(4) 0.7670(3) 0.073(3) Uani 1 1 d . . .
H89 H 0.6462 0.9054 0.7866 0.088 Uiso 1 1 calc R . .
C90 C 0.5742(6) 0.8888(4) 0.7172(3) 0.062(2) Uani 1 1 d . . .
C91 C 0.5139(6) 0.8730(3) 0.6398(3) 0.0563(19) Uani 1 1 d . . .
C92 C 0.4577(8) 0.8575(4) 0.5943(3) 0.066(2) Uani 1 1 d . . .
H92 H 0.3936 0.8396 0.5893 0.079 Uiso 1 1 calc R . .
C93 C 0.4981(7) 0.8690(4) 0.5570(3) 0.068(2) Uani 1 1 d . . .
H93 H 0.4631 0.8572 0.5259 0.081 Uiso 1 1 calc R . .
C94 C 0.5912(9) 0.8983(5) 0.5632(4) 0.091(4) Uani 1 1 d . . .
H94 H 0.6145 0.9073 0.5361 0.109 Uiso 1 1 calc R . .
C95 C 0.6446(9) 0.9127(5) 0.6062(5) 0.096(4) Uani 1 1 d . . .
H95 H 0.7084 0.9306 0.6104 0.115 Uiso 1 1 calc R . .
C96 C 0.6067(8) 0.9014(4) 0.6463(4) 0.078(3) Uani 1 1 d . . .
I1A I 0.37295(9) 0.57118(4) 0.85795(5) 0.0817(5) Uani 0.605(3) 1 d P A 1
I1B I 0.31777(12) 0.53641(7) 0.83114(7) 0.0783(7) Uani 0.395(3) 1 d P A 2
I2A I 0.0837(2) 0.44164(11) 0.44225(7) 0.1847(10) Uani 0.75 1 d P . .
I2B I 0.1793(12) 0.5341(6) 0.4731(4) 0.237(9) Uani 0.15 1 d P . .
I2C I 0.107(3) 0.4820(6) 0.4566(9) 0.32(2) Uani 0.10 1 d P . .
I3A I 0.24180(14) 0.63100(6) 0.52522(5) 0.0838(5) Uani 0.45 1 d P . .
I3B I 0.2904(7) 0.5833(2) 0.7073(3) 0.202(4) Uani 0.25 1 d P . .
I3C I 0.1423(11) 0.6022(3) 0.6288(5) 0.203(5) Uani 0.18 1 d P . .
I3D I 0.2265(16) 0.6413(6) 0.5584(5) 0.193(6) Uani 0.12 1 d P . .
I4A I 0.82827(10) 0.53707(5) 0.35665(7) 0.1234(6) Uani 0.70 1 d P . .
I4B I -0.0497(5) 0.68333(18) 0.5052(2) 0.1158(19) Uani 0.20 1 d P . .
I4C I 0.0200(14) 0.6952(5) 0.5286(5) 0.130(4) Uani 0.10 1 d P . .

loop_
_atom_site_aniso_label
_atom_site_aniso_U_11
_atom_site_aniso_U_22
_atom_site_aniso_U_33
_atom_site_aniso_U_23
_atom_site_aniso_U_13
_atom_site_aniso_U_12
Ni1 0.0337(4) 0.0333(4) 0.0298(4) -0.0002(3) 0.0089(3) -0.0005(3)
Ni2 0.0478(6) 0.0667(6) 0.0291(4) 0.0057(4) 0.0069(4) -0.0092(4)
Ni3 0.0493(6) 0.0372(5) 0.0422(5) -0.0009(3) 0.0120(4) -0.0024(3)
Ni4 0.0528(6) 0.0518(5) 0.0333(4) -0.0045(3) 0.0179(4) -0.0155(4)
Ni5 0.0433(5) 0.0582(6) 0.0352(4) 0.0092(4) 0.0087(4) 0.0073(4)
O1 0.048(3) 0.034(2) 0.045(2) -0.0001(18) 0.019(2) 0.0001(18)
O2 0.039(2) 0.050(2) 0.0295(19) -0.0028(17) 0.0121(17) -0.0114(19)
O3 0.045(3) 0.042(2) 0.0305(19) -0.0056(17) 0.0032(18) 0.0081(19)
O4 0.052(3) 0.050(3) 0.039(2) -0.001(2) 0.004(2) 0.009(2)
O5 0.060(3) 0.050(3) 0.036(2) -0.0029(19) 0.020(2) -0.012(2)
O6 0.041(3) 0.076(3) 0.037(2) 0.008(2) 0.008(2) -0.013(2)
N1 0.035(3) 0.034(2) 0.040(2) -0.004(2) 0.009(2) -0.005(2)
N2 0.047(3) 0.038(3) 0.074(4) -0.008(3) 0.031(3) -0.002(2)
N3 0.058(4) 0.043(3) 0.056(3) -0.002(3) 0.029(3) -0.018(3)
N4 0.103(7) 0.064(5) 0.126(7) -0.015(5) 0.082(6) -0.020(4)
N5 0.038(3) 0.037(3) 0.031(2) 0.0054(19) 0.011(2) 0.005(2)
N6 0.031(3) 0.055(3) 0.035(2) 0.003(2) 0.012(2) -0.011(2)
N7 0.065(4) 0.065(4) 0.036(3) -0.010(3) 0.021(3) -0.023(3)
N8 0.076(5) 0.096(5) 0.041(3) -0.011(3) 0.011(3) -0.049(4)
N9 0.036(3) 0.034(2) 0.035(2) 0.0007(19) 0.011(2) 0.006(2)
N10 0.065(4) 0.034(3) 0.031(2) 0.005(2) 0.006(2) -0.002(2)
N11 0.060(4) 0.059(4) 0.048(3) 0.017(3) 0.014(3) 0.024(3)
N12 0.092(6) 0.057(4) 0.057(4) 0.010(3) 0.027(4) 0.037(4)
N13 0.058(4) 0.079(4) 0.038(3) 0.027(3) 0.010(3) 0.014(3)
N14 0.077(5) 0.074(5) 0.061(4) 0.023(3) 0.020(4) 0.030(4)
N15 0.051(3) 0.038(3) 0.045(3) 0.008(2) 0.008(2) 0.000(2)
N16 0.087(5) 0.036(3) 0.059(4) -0.003(3) 0.006(4) -0.005(3)
N17 0.050(3) 0.065(4) 0.029(2) 0.004(2) 0.012(2) -0.014(3)
N18 0.106(6) 0.051(4) 0.049(3) 0.000(3) 0.040(4) -0.012(4)
N19 0.061(4) 0.060(4) 0.044(3) -0.012(3) 0.020(3) -0.018(3)
N20 0.206(12) 0.059(5) 0.118(7) 0.005(5) 0.129(9) 0.019(6)
N21 0.058(4) 0.081(5) 0.038(3) 0.009(3) 0.001(3) -0.021(3)
N22 0.057(4) 0.119(7) 0.053(4) 0.008(4) 0.000(3) -0.030(4)
N23 0.044(3) 0.072(4) 0.045(3) 0.019(3) 0.015(3) 0.013(3)
N24 0.041(4) 0.121(7) 0.087(5) 0.027(5) 0.022(4) -0.012(4)
C1 0.041(4) 0.041(3) 0.050(3) -0.012(3) 0.021(3) -0.005(3)
C2 0.035(3) 0.034(3) 0.057(4) -0.012(3) 0.017(3) -0.008(2)
C3 0.039(3) 0.030(3) 0.041(3) -0.008(2) 0.003(3) -0.001(2)
C4 0.047(4) 0.035(3) 0.044(3) 0.003(3) 0.009(3) -0.003(3)
C5 0.056(4) 0.038(3) 0.055(4) 0.004(3) 0.014(3) -0.001(3)
C6 0.060(5) 0.037(3) 0.073(5) 0.004(3) 0.000(4) 0.008(3)
C7 0.045(4) 0.041(4) 0.081(5) -0.004(4) 0.014(4) 0.006(3)
C8 0.037(4) 0.038(3) 0.065(4) -0.014(3) 0.009(3) -0.001(3)
C9 0.055(5) 0.042(4) 0.079(5) 0.000(3) 0.040(4) -0.006(3)
C10 0.073(5) 0.043(4) 0.073(5) -0.007(3) 0.043(4) -0.013(4)
C11 0.066(5) 0.047(4) 0.067(5) 0.003(3) 0.027(4) -0.019(4)
C12 0.088(6) 0.045(4) 0.061(4) 0.001(3) 0.021(4) -0.022(4)
C13 0.123(10) 0.058(5) 0.107(8) 0.027(6) 0.030(7) -0.018(6)
C14 0.170(15) 0.091(9) 0.171(14) 0.022(9) 0.129(13) -0.026(9)
C15 0.122(11) 0.104(10) 0.164(13) 0.015(9) 0.099(11) -0.029(8)
C16 0.108(8) 0.063(5) 0.095(7) 0.010(5) 0.065(7) -0.024(5)
C17 0.042(4) 0.056(4) 0.027(3) -0.004(3) 0.010(3) -0.006(3)
C18 0.035(3) 0.048(3) 0.030(3) -0.007(2) 0.016(2) -0.009(3)
C19 0.041(3) 0.044(3) 0.029(3) 0.000(2) 0.010(2) 0.007(3)
C20 0.044(4) 0.047(3) 0.029(3) 0.001(2) 0.008(3) 0.005(3)
C21 0.055(4) 0.055(4) 0.028(3) 0.000(3) 0.008(3) 0.008(3)
C22 0.060(5) 0.069(5) 0.031(3) 0.007(3) 0.019(3) 0.019(4)
C23 0.041(4) 0.062(4) 0.041(3) 0.005(3) 0.018(3) 0.008(3)
C24 0.039(3) 0.047(3) 0.032(3) 0.007(2) 0.014(2) 0.008(3)
C25 0.049(4) 0.063(4) 0.040(3) -0.001(3) 0.015(3) -0.019(3)
C26 0.061(5) 0.067(5) 0.031(3) -0.008(3) 0.015(3) -0.031(4)
C27 0.080(6) 0.076(5) 0.033(3) -0.010(3) 0.015(3) -0.038(4)
C28 0.109(8) 0.099(7) 0.044(4) -0.018(4) 0.029(5) -0.053(6)
C29 0.162(12) 0.102(8) 0.040(4) -0.012(4) 0.047(6) -0.052(8)
C30 0.128(10) 0.132(10) 0.044(4) -0.033(5) 0.021(5) -0.075(8)
C31 0.143(11) 0.115(9) 0.039(4) -0.011(5) 0.011(5) -0.071(8)
C32 0.083(6) 0.081(6) 0.036(3) -0.011(4) 0.014(4) -0.025(5)
C33 0.066(5) 0.033(3) 0.036(3) 0.008(2) 0.009(3) 0.012(3)
C34 0.047(4) 0.034(3) 0.032(3) 0.005(2) 0.005(3) 0.005(3)
C35 0.034(3) 0.041(3) 0.036(3) 0.006(2) 0.011(2) -0.004(2)
C36 0.034(3) 0.043(3) 0.047(3) -0.002(3) 0.010(3) 0.002(3)
C37 0.042(4) 0.070(5) 0.049(4) -0.009(3) 0.011(3) 0.011(3)
C38 0.040(4) 0.078(5) 0.046(4) -0.004(4) 0.008(3) -0.011(4)
C39 0.050(4) 0.055(4) 0.044(3) -0.007(3) 0.005(3) -0.018(3)
C40 0.047(4) 0.047(3) 0.036(3) -0.003(3) 0.015(3) -0.011(3)
C41 0.068(5) 0.040(3) 0.036(3) -0.002(3) 0.012(3) 0.016(3)
C42 0.079(6) 0.057(4) 0.038(3) 0.008(3) 0.016(4) 0.025(4)
C43 0.066(5) 0.088(6) 0.050(4) 0.021(4) 0.027(4) 0.029(5)
C44 0.062(5) 0.105(7) 0.067(5) 0.034(5) 0.030(4) 0.032(5)
C45 0.072(7) 0.150(12) 0.085(7) 0.053(8) 0.020(6) 0.057(7)
C46 0.098(9) 0.122(10) 0.088(7) 0.035(7) 0.031(7) 0.057(8)
C47 0.123(11) 0.108(9) 0.108(9) 0.051(7) 0.054(9) 0.080(8)
C48 0.078(6) 0.090(6) 0.060(5) 0.027(5) 0.028(5) 0.045(5)
C49 0.063(5) 0.045(4) 0.038(3) 0.005(3) 0.014(3) 0.008(3)
C50 0.061(5) 0.072(5) 0.045(4) 0.014(4) 0.013(4) 0.019(4)
C51 0.053(5) 0.133(9) 0.055(4) 0.057(6) 0.017(4) 0.029(5)
C52 0.061(6) 0.144(10) 0.065(5) 0.049(6) 0.010(4) 0.002(6)
C53 0.055(7) 0.210(19) 0.112(10) 0.108(12) 0.021(7) 0.030(9)
C54 0.077(9) 0.146(13) 0.130(12) 0.081(11) 0.038(9) 0.048(9)
C55 0.087(8) 0.126(10) 0.113(9) 0.066(8) 0.048(8) 0.060(7)
C56 0.080(7) 0.103(8) 0.076(6) 0.045(6) 0.038(5) 0.035(6)
C57 0.060(5) 0.045(4) 0.048(4) 0.004(3) 0.019(3) 0.012(3)
C58 0.084(6) 0.039(3) 0.042(3) 0.004(3) 0.018(4) 0.003(3)
C59 0.050(4) 0.043(3) 0.042(3) 0.003(3) 0.006(3) -0.016(3)
C60 0.059(5) 0.042(3) 0.048(4) 0.008(3) 0.002(3) -0.008(3)
C61 0.056(5) 0.095(7) 0.071(5) 0.020(5) 0.003(4) -0.013(5)
C62 0.077(7) 0.096(8) 0.082(6) 0.011(6) -0.012(5) -0.032(6)
C63 0.119(9) 0.056(5) 0.069(5) 0.006(4) -0.012(6) -0.037(6)
C64 0.078(6) 0.042(4) 0.056(4) 0.001(3) 0.007(4) -0.013(4)
C65 0.078(5) 0.050(4) 0.042(3) -0.006(3) 0.029(4) -0.020(4)
C66 0.064(5) 0.060(4) 0.038(3) -0.008(3) 0.024(3) -0.025(4)
C67 0.058(4) 0.059(4) 0.039(3) -0.001(3) 0.011(3) -0.022(3)
C68 0.057(5) 0.067(5) 0.039(3) 0.007(3) 0.008(3) -0.017(4)
C69 0.069(6) 0.065(5) 0.052(4) 0.011(4) 0.005(4) -0.020(4)
C70 0.089(7) 0.078(6) 0.045(4) 0.006(4) 0.025(4) -0.037(5)
C71 0.108(7) 0.053(5) 0.058(4) -0.002(4) 0.044(5) -0.021(5)
C72 0.077(6) 0.062(5) 0.048(4) -0.004(3) 0.019(4) -0.021(4)
C73 0.113(8) 0.054(4) 0.061(5) -0.015(4) 0.057(5) -0.019(5)
C74 0.115(8) 0.045(4) 0.072(5) -0.003(4) 0.061(6) -0.003(4)
C75 0.076(5) 0.044(4) 0.055(4) -0.010(3) 0.028(4) -0.012(4)
C76 0.058(5) 0.056(4) 0.039(3) -0.007(3) 0.012(3) -0.009(3)
C77 0.083(6) 0.048(4) 0.058(4) -0.005(3) 0.023(4) -0.014(4)
C78 0.172(12) 0.047(5) 0.090(7) 0.007(5) 0.076(8) 0.018(6)
C79 0.230(18) 0.056(6) 0.162(13) 0.003(7) 0.155(14) 0.028(8)
C80 0.162(11) 0.048(5) 0.087(6) -0.006(4) 0.085(8) -0.007(6)
C81 0.052(5) 0.098(7) 0.044(4) 0.022(4) 0.003(3) -0.005(4)
C82 0.050(5) 0.106(7) 0.045(4) 0.010(4) 0.002(3) -0.027(4)
C83 0.072(6) 0.096(7) 0.035(3) 0.006(4) -0.003(3) -0.013(5)
C84 0.097(8) 0.093(7) 0.041(4) -0.004(4) 0.004(4) -0.020(6)
C85 0.094(8) 0.141(10) 0.037(4) 0.007(5) 0.001(4) -0.030(7)
C86 0.133(12) 0.148(12) 0.042(5) -0.019(6) -0.019(6) -0.023(9)
C87 0.088(8) 0.150(11) 0.051(5) -0.011(6) -0.010(5) -0.048(8)
C88 0.071(6) 0.113(8) 0.058(5) 0.003(5) 0.001(4) -0.030(6)
C89 0.044(5) 0.111(7) 0.060(5) 0.016(5) 0.005(4) -0.018(5)
C90 0.043(4) 0.094(6) 0.053(4) 0.020(4) 0.019(3) 0.015(4)
C91 0.041(4) 0.079(5) 0.054(4) 0.015(4) 0.021(3) 0.020(4)
C92 0.071(5) 0.080(6) 0.051(4) 0.026(4) 0.024(4) 0.036(5)
C93 0.072(6) 0.087(6) 0.057(4) 0.026(4) 0.037(4) 0.030(5)
C94 0.085(8) 0.128(9) 0.075(6) 0.039(6) 0.050(6) 0.037(7)
C95 0.073(7) 0.136(10) 0.099(9) 0.035(7) 0.058(7) 0.011(6)
C96 0.070(6) 0.103(7) 0.072(6) 0.030(5) 0.040(5) 0.018(5)
I1A 0.0693(8) 0.0618(7) 0.1294(11) 0.0052(6) 0.0530(7) 0.0117(5)
I1B 0.0473(9) 0.0880(13) 0.1109(14) 0.0081(9) 0.0409(9) 0.0078(7)
I2A 0.188(2) 0.211(2) 0.1282(13) 0.0216(14) -0.0020(13) 0.0685(18)
I2B 0.273(15) 0.320(17) 0.135(7) 0.113(10) 0.087(9) 0.206(15)
I2C 0.52(5) 0.094(8) 0.24(2) -0.099(12) -0.10(3) 0.036(16)
I3A 0.1107(12) 0.0770(9) 0.0659(8) 0.0174(7) 0.0278(8) 0.0389(8)
I3B 0.272(9) 0.111(3) 0.297(9) 0.035(4) 0.205(8) 0.061(4)
I3C 0.281(13) 0.113(5) 0.265(12) 0.010(6) 0.159(11) 0.021(6)
I3D 0.249(17) 0.203(14) 0.115(7) -0.013(8) 0.031(9) 0.059(12)
I4A 0.0773(8) 0.1075(9) 0.1986(16) 0.0558(9) 0.0598(9) 0.0264(6)
I4B 0.125(4) 0.094(3) 0.152(4) -0.072(3) 0.078(4) -0.047(3)
I4C 0.190(14) 0.104(7) 0.122(8) -0.009(6) 0.087(9) 0.008(8)

loop_
_atom_type_symbol
_atom_type_description
_atom_type_scat_dispersion_real
_atom_type_scat_dispersion_imag
_atom_type_scat_source
C C 0.0033 0.0016 'International Tables Vol C Tables 4.2.6.8 and 6.1.1.4'
H H 0.0000 0.0000 'International Tables Vol C Tables 4.2.6.8 and 6.1.1.4'
N N 0.0061 0.0033 'International Tables Vol C Tables 4.2.6.8 and 6.1.1.4'
O O 0.0106 0.0060 'International Tables Vol C Tables 4.2.6.8 and 6.1.1.4'
I I -0.4742 1.8119 'International Tables Vol C Tables 4.2.6.8 and 6.1.1.4'
Ni Ni 0.3393 1.1124 'International Tables Vol C Tables 4.2.6.8 and 6.1.1.4'

loop_
_geom_angle_atom_site_label_1
_geom_angle_atom_site_label_2
_geom_angle_atom_site_label_3
_geom_angle
_geom_angle_site_symmetry_1
_geom_angle_site_symmetry_3
_geom_angle_publ_flag
N5 Ni1 N9 102.7(2) . . y
N5 Ni1 N1 98.5(2) . . y
N9 Ni1 N1 98.1(2) . . y
N5 Ni1 O1 164.2(2) . . y
N9 Ni1 O1 93.1(2) . . y
N1 Ni1 O1 79.1(2) . . y
N5 Ni1 O2 78.4(2) . . y
N9 Ni1 O2 167.3(2) . . y
N1 Ni1 O2 94.2(2) . . y
O1 Ni1 O2 86.2(2) . . y
N5 Ni1 O3 94.7(2) . . y
N9 Ni1 O3 78.6(2) . . y
N1 Ni1 O3 166.9(2) . . y
O1 Ni1 O3 88.3(2) . . y
O2 Ni1 O3 88.7(2) . . y
N13 Ni2 N17 101.0(3) . . y
N13 Ni2 N21 101.0(3) . . y
N17 Ni2 N21 98.1(2) . . y
N13 Ni2 O5 165.6(2) . . y
N17 Ni2 O5 78.7(2) . . y
N21 Ni2 O5 93.3(3) . . y
N13 Ni2 O6 92.0(2) . . y
N17 Ni2 O6 167.1(3) . . y
N21 Ni2 O6 79.5(2) . . y
O5 Ni2 O6 88.76(19) . . y
N13 Ni2 O4 79.7(2) . . y
N17 Ni2 O4 95.7(2) . . y
N21 Ni2 O4 165.7(2) . . y
O5 Ni2 O4 86.04(18) . . y
O6 Ni2 O4 86.29(19) . . y
N3 Ni3 O4 119.9(2) . . y
N3 Ni3 N15 98.7(3) . . y
O4 Ni3 N15 94.1(2) . . y
N3 Ni3 O1 92.4(2) . . y
O4 Ni3 O1 131.7(2) . . y
N15 Ni3 O1 117.0(2) . . y
N19 Ni4 O5 93.3(2) . . y
N19 Ni4 O2 117.3(2) . . y
O5 Ni4 O2 134.78(19) . . y
N19 Ni4 N7 98.1(3) . . y
O5 Ni4 N7 115.1(2) . . y
O2 Ni4 N7 93.8(2) . . y
O6 Ni5 O3 130.6(2) . . y
O6 Ni5 N23 93.0(2) . . y
O3 Ni5 N23 114.7(2) . . y
O6 Ni5 N11 122.8(2) . . y
O3 Ni5 N11 94.8(2) . . y
N23 Ni5 N11 97.1(3) . . y
C1 O1 Ni3 125.5(4) . . ?
C1 O1 Ni1 114.4(4) . . ?
Ni3 O1 Ni1 118.9(2) . . y
C17 O2 Ni4 125.1(4) . . ?
C17 O2 Ni1 114.5(3) . . ?
Ni4 O2 Ni1 119.2(2) . . y
C33 O3 Ni5 124.2(4) . . ?
C33 O3 Ni1 114.2(4) . . ?
Ni5 O3 Ni1 120.3(2) . . y
C49 O4 Ni3 125.9(5) . . ?
C49 O4 Ni2 112.8(4) . . ?
Ni3 O4 Ni2 119.2(2) . . y
C65 O5 Ni4 126.0(5) . . ?
C65 O5 Ni2 114.3(5) . . ?
Ni4 O5 Ni2 117.6(2) . . y
C81 O6 Ni5 126.2(4) . . ?
C81 O6 Ni2 113.6(4) . . ?
Ni5 O6 Ni2 117.6(2) . . y
C2 N1 C3 106.7(5) . . ?
C2 N1 Ni1 113.2(4) . . ?
C3 N1 Ni1 140.1(4) . . ?
C2 N2 C8 108.1(6) . . ?
C2 N2 H2 125.9 . . ?
C8 N2 H2 125.9 . . ?
C10 N3 C11 105.9(6) . . ?
C10 N3 Ni3 127.5(5) . . ?
C11 N3 Ni3 126.5(5) . . ?
C10 N4 C16 109.4(8) . . ?
C10 N4 H4 125.3 . . ?
C16 N4 H4 125.3 . . ?
C18 N5 C19 106.1(5) . . ?
C18 N5 Ni1 114.0(4) . . ?
C19 N5 Ni1 139.8(4) . . ?
C18 N6 C24 105.6(5) . . ?
C18 N6 H6 127.2 . . ?
C24 N6 H6 127.2 . . ?
C26 N7 C27 105.7(6) . . ?
C26 N7 Ni4 124.7(5) . . ?
C27 N7 Ni4 129.2(5) . . ?
C26 N8 C32 110.1(6) . . ?
C26 N8 H8 125.0 . . ?
C32 N8 H8 125.0 . . ?
C34 N9 C35 105.3(5) . . ?
C34 N9 Ni1 113.9(4) . . ?
C35 N9 Ni1 140.2(4) . . ?
C34 N10 C40 107.9(5) . . ?
C34 N10 H10 126.1 . . ?
C40 N10 H10 126.1 . . ?
C42 N11 C43 107.0(7) . . ?
C42 N11 Ni5 123.3(5) . . ?
C43 N11 Ni5 129.2(6) . . ?
C42 N12 C48 108.1(8) . . ?
C42 N12 H12 125.9 . . ?
C48 N12 H12 125.9 . . ?
C50 N13 C51 106.3(9) . . ?
C50 N13 Ni2 112.8(5) . . ?
C51 N13 Ni2 140.9(8) . . ?
C56 N14 C50 107.4(9) . . ?
C56 N14 H14 126.3 . . ?
C50 N14 H14 126.3 . . ?
C58 N15 C59 106.9(6) . . ?
C58 N15 Ni3 123.6(5) . . ?
C59 N15 Ni3 129.3(5) . . ?
C58 N16 C64 108.4(6) . . ?
C58 N16 H16 125.8 . . ?
C64 N16 H16 125.8 . . ?
C66 N17 C67 107.6(6) . . ?
C66 N17 Ni2 112.8(5) . . ?
C67 N17 Ni2 138.2(6) . . ?
C66 N18 C72 106.1(7) . . ?
C66 N18 H18 127.0 . . ?
C72 N18 H18 127.0 . . ?
C74 N19 C75 104.6(7) . . ?
C74 N19 Ni4 125.5(6) . . ?
C75 N19 Ni4 129.8(5) . . ?
C74 N20 C80 108.6(8) . . ?
C74 N20 H20 125.7 . . ?
C80 N20 H20 125.7 . . ?
C82 N21 C83 106.8(7) . . ?
C82 N21 Ni2 112.4(5) . . ?
C83 N21 Ni2 140.7(6) . . ?
C88 N22 C82 108.9(7) . . ?
C88 N22 H22 125.5 . . ?
C82 N22 H22 125.5 . . ?
C90 N23 C91 108.0(7) . . ?
C90 N23 Ni5 124.5(5) . . ?
C91 N23 Ni5 127.5(6) . . ?
C96 N24 C90 107.6(8) . . ?
C96 N24 H24 126.2 . . ?
C90 N24 H24 126.2 . . ?
O1 C1 C9 126.9(7) . . ?
O1 C1 C2 112.0(5) . . ?
C9 C1 C2 121.1(6) . . ?
N1 C2 N2 111.2(6) . . ?
N1 C2 C1 120.8(6) . . ?
N2 C2 C1 127.9(6) . . ?
N1 C3 C4 130.8(6) . . ?
N1 C3 C8 108.7(6) . . ?
C4 C3 C8 120.5(6) . . ?
C5 C4 C3 115.5(6) . . ?
C5 C4 H4A 122.2 . . ?
C3 C4 H4A 122.2 . . ?
C6 C5 C4 123.5(7) . . ?
C6 C5 H5 118.3 . . ?
C4 C5 H5 118.3 . . ?
C5 C6 C7 122.1(7) . . ?
C5 C6 H6A 119.0 . . ?
C7 C6 H6A 119.0 . . ?
C8 C7 C6 114.0(7) . . ?
C8 C7 H7 123.0 . . ?
C6 C7 H7 123.0 . . ?
C7 C8 N2 130.3(7) . . ?
C7 C8 C3 124.4(7) . . ?
N2 C8 C3 105.3(6) . . ?
C1 C9 C10 123.5(7) . . ?
C1 C9 H9 118.2 . . ?
C10 C9 H9 118.2 . . ?
N4 C10 N3 111.3(7) . . ?
N4 C10 C9 125.2(8) . . ?
N3 C10 C9 123.6(6) . . ?
C12 C11 N3 131.3(8) . . ?
C12 C11 C16 121.1(7) . . ?
N3 C11 C16 107.6(7) . . ?
C13 C12 C11 116.2(10) . . ?
C13 C12 H12A 121.9 . . ?
C11 C12 H12A 121.9 . . ?
C12 C13 C14 124.4(11) . . ?
C12 C13 H13 117.8 . . ?
C14 C13 H13 117.8 . . ?
C15 C14 C13 121.5(10) . . ?
C15 C14 H14A 119.2 . . ?
C13 C14 H14A 119.2 . . ?
C14 C15 C16 117.4(12) . . ?
C14 C15 H15 121.3 . . ?
C16 C15 H15 121.3 . . ?
N4 C16 C15 134.8(11) . . ?
N4 C16 C11 105.7(7) . . ?
C15 C16 C11 119.4(10) . . ?
C25 C17 O2 126.4(6) . . ?
C25 C17 C18 121.8(6) . . ?
O2 C17 C18 111.8(5) . . ?
N5 C18 N6 112.9(5) . . ?
N5 C18 C17 120.5(5) . . ?
N6 C18 C17 126.7(6) . . ?
C24 C19 N5 108.6(5) . . ?
C24 C19 C20 120.1(6) . . ?
N5 C19 C20 131.3(6) . . ?
C21 C20 C19 117.2(7) . . ?
C21 C20 H20A 121.4 . . ?
C19 C20 H20A 121.4 . . ?
C20 C21 C22 122.2(6) . . ?
C20 C21 H21 118.9 . . ?
C22 C21 H21 118.9 . . ?
C23 C22 C21 121.7(6) . . ?
C23 C22 H22A 119.1 . . ?
C21 C22 H22A 119.1 . . ?
C22 C23 C24 115.1(7) . . ?
C22 C23 H23 122.4 . . ?
C24 C23 H23 122.4 . . ?
C19 C24 N6 106.9(5) . . ?
C19 C24 C23 123.6(6) . . ?
N6 C24 C23 129.5(6) . . ?
C17 C25 C26 125.3(6) . . ?
C17 C25 H25 117.4 . . ?
C26 C25 H25 117.4 . . ?
N8 C26 N7 111.0(6) . . ?
N8 C26 C25 124.3(6) . . ?
N7 C26 C25 124.5(6) . . ?
C28 C27 N7 130.1(7) . . ?
C28 C27 C32 121.5(7) . . ?
N7 C27 C32 108.4(6) . . ?
C27 C28 C29 115.4(8) . . ?
C27 C28 H28 122.3 . . ?
C29 C28 H28 122.3 . . ?
C30 C29 C28 124.6(8) . . ?
C30 C29 H29 117.7 . . ?
C28 C29 H29 117.7 . . ?
C29 C30 C31 122.4(8) . . ?
C29 C30 H30 118.8 . . ?
C31 C30 H30 118.8 . . ?
C32 C31 C30 113.2(9) . . ?
C32 C31 H31 123.4 . . ?
C30 C31 H31 123.4 . . ?
N8 C32 C31 132.5(9) . . ?
N8 C32 C27 104.7(6) . . ?
C31 C32 C27 122.8(8) . . ?
O3 C33 C41 127.6(7) . . ?
O3 C33 C34 111.8(5) . . ?
C41 C33 C34 120.6(6) . . ?
N9 C34 N10 112.9(6) . . ?
N9 C34 C33 119.8(6) . . ?
N10 C34 C33 127.3(6) . . ?
C36 C35 N9 130.3(6) . . ?
C36 C35 C40 120.8(6) . . ?
N9 C35 C40 108.9(5) . . ?
C35 C36 C37 115.9(6) . . ?
C35 C36 H36 122.0 . . ?
C37 C36 H36 122.0 . . ?
C38 C37 C36 121.6(7) . . ?
C38 C37 H37 119.2 . . ?
C36 C37 H37 119.2 . . ?
C37 C38 C39 122.8(7) . . ?
C37 C38 H38 118.6 . . ?
C39 C38 H38 118.6 . . ?
C40 C39 C38 116.3(7) . . ?
C40 C39 H39 121.9 . . ?
C38 C39 H39 121.9 . . ?
C39 C40 N10 132.5(7) . . ?
C39 C40 C35 122.5(7) . . ?
N10 C40 C35 105.0(6) . . ?
C33 C41 C42 124.3(7) . . ?
C33 C41 H41 117.8 . . ?
C42 C41 H41 117.8 . . ?
N12 C42 N11 111.0(7) . . ?
N12 C42 C41 123.1(7) . . ?
N11 C42 C41 125.8(7) . . ?
C44 C43 N11 132.5(9) . . ?
C44 C43 C48 119.4(8) . . ?
N11 C43 C48 108.0(8) . . ?
C45 C44 C43 122.7(12) . . ?
C45 C44 H44 118.7 . . ?
C43 C44 H44 118.7 . . ?
C44 C45 C46 114.5(12) . . ?
C44 C45 H45 122.8 . . ?
C46 C45 H45 122.8 . . ?
C47 C46 C45 124.6(11) . . ?
C47 C46 H46 117.7 . . ?
C45 C46 H46 117.7 . . ?
C46 C47 C48 116.8(14) . . ?
C46 C47 H47 121.6 . . ?
C48 C47 H47 121.6 . . ?
N12 C48 C47 132.4(12) . . ?
N12 C48 C43 105.8(7) . . ?
C47 C48 C43 121.8(11) . . ?
O4 C49 C57 124.8(7) . . ?
O4 C49 C50 113.2(7) . . ?
C57 C49 C50 121.9(7) . . ?
N13 C50 N14 112.2(7) . . ?
N13 C50 C49 120.3(7) . . ?
N14 C50 C49 127.4(8) . . ?
N13 C51 C52 129.4(12) . . ?
N13 C51 C56 108.2(9) . . ?
C52 C51 C56 122.3(10) . . ?
C51 C52 C53 112.1(14) . . ?
C51 C52 H52 123.9 . . ?
C53 C52 H52 123.9 . . ?
C54 C53 C52 122.8(14) . . ?
C54 C53 H53 118.6 . . ?
C52 C53 H53 118.6 . . ?
C55 C54 C53 123.4(13) . . ?
C55 C54 H54 118.3 . . ?
C53 C54 H54 118.3 . . ?
C54 C55 C56 119.2(16) . . ?
C54 C55 H55 120.4 . . ?
C56 C55 H55 120.4 . . ?
N14 C56 C55 134.0(14) . . ?
N14 C56 C51 105.8(8) . . ?
C55 C56 C51 120.1(12) . . ?
C49 C57 C58 124.6(7) . . ?
C49 C57 H57 117.7 . . ?
C58 C57 H57 117.7 . . ?
N15 C58 N16 110.6(7) . . ?
N15 C58 C57 126.7(7) . . ?
N16 C58 C57 122.5(7) . . ?
N15 C59 C60 131.9(6) . . ?
N15 C59 C64 108.5(7) . . ?
C60 C59 C64 119.5(7) . . ?
C59 C60 C61 118.4(8) . . ?
C59 C60 H60 120.8 . . ?
C61 C60 H60 120.8 . . ?
C62 C61 C60 121.1(10) . . ?
C62 C61 H61 119.4 . . ?
C60 C61 H61 119.4 . . ?
C63 C62 C61 121.0(10) . . ?
C63 C62 H62 119.5 . . ?
C61 C62 H62 119.5 . . ?
C62 C63 C64 119.8(9) . . ?
C62 C63 H63 120.1 . . ?
C64 C63 H63 120.1 . . ?
C63 C64 N16 134.2(8) . . ?
C63 C64 C59 120.3(9) . . ?
N16 C64 C59 105.5(7) . . ?
O5 C65 C73 126.4(7) . . ?
O5 C65 C66 112.0(7) . . ?
C73 C65 C66 121.6(6) . . ?
N17 C66 N18 112.9(7) . . ?
N17 C66 C65 120.8(6) . . ?
N18 C66 C65 126.3(8) . . ?
C68 C67 N17 132.5(7) . . ?
C68 C67 C72 120.5(7) . . ?
N17 C67 C72 107.0(7) . . ?
C67 C68 C69 117.3(8) . . ?
C67 C68 H68 121.4 . . ?
C69 C68 H68 121.4 . . ?
C70 C69 C68 122.2(9) . . ?
C70 C69 H69 118.9 . . ?
C68 C69 H69 118.9 . . ?
C69 C70 C71 121.5(7) . . ?
C69 C70 H70 119.3 . . ?
C71 C70 H70 119.3 . . ?
C72 C71 C70 117.5(8) . . ?
C72 C71 H71 121.3 . . ?
C70 C71 H71 121.3 . . ?
N18 C72 C71 132.6(9) . . ?
N18 C72 C67 106.4(7) . . ?
C71 C72 C67 120.9(9) . . ?
C65 C73 C74 123.6(7) . . ?
C65 C73 H73 118.2 . . ?
C74 C73 H73 118.2 . . ?
N19 C74 N20 111.2(7) . . ?
N19 C74 C73 124.4(8) . . ?
N20 C74 C73 124.3(7) . . ?
C80 C75 N19 110.2(7) . . ?
C80 C75 C76 121.2(8) . . ?
N19 C75 C76 128.6(7) . . ?
C77 C76 C75 116.3(7) . . ?
C77 C76 H76 121.9 . . ?
C75 C76 H76 121.9 . . ?
C78 C77 C76 120.9(8) . . ?
C78 C77 H77 119.6 . . ?
C76 C77 H77 119.6 . . ?
C79 C78 C77 121.3(9) . . ?
C79 C78 H78 119.4 . . ?
C77 C78 H78 119.4 . . ?
C80 C79 C78 117.8(10) . . ?
C80 C79 H79 121.1 . . ?
C78 C79 H79 121.1 . . ?
C75 C80 C79 122.4(9) . . ?
C75 C80 N20 105.4(8) . . ?
C79 C80 N20 132.0(10) . . ?
O6 C81 C89 124.6(7) . . ?
O6 C81 C82 112.7(7) . . ?
C89 C81 C82 122.5(8) . . ?
N21 C82 N22 110.8(7) . . ?
N21 C82 C81 120.9(7) . . ?
N22 C82 C81 128.3(8) . . ?
C84 C83 N21 131.7(9) . . ?
C84 C83 C88 120.6(8) . . ?
N21 C83 C88 107.7(7) . . ?
C83 C84 C85 116.5(10) . . ?
C83 C84 H84 121.7 . . ?
C85 C84 H84 121.7 . . ?
C86 C85 C84 122.6(10) . . ?
C86 C85 H85 118.7 . . ?
C84 C85 H85 118.7 . . ?
C85 C86 C87 122.2(9) . . ?
C85 C86 H86 118.9 . . ?
C87 C86 H86 118.9 . . ?
C86 C87 C88 118.3(10) . . ?
C86 C87 H87 120.9 . . ?
C88 C87 H87 120.9 . . ?
N22 C88 C87 134.4(10) . . ?
N22 C88 C83 105.7(8) . . ?
C87 C88 C83 119.9(9) . . ?
C81 C89 C90 125.4(9) . . ?
C81 C89 H89 117.3 . . ?
C90 C89 H89 117.3 . . ?
N23 C90 N24 109.7(7) . . ?
N23 C90 C89 125.3(7) . . ?
N24 C90 C89 125.0(9) . . ?
N23 C91 C92 131.6(8) . . ?
N23 C91 C96 107.9(8) . . ?
C92 C91 C96 120.5(7) . . ?
C93 C92 C91 117.5(10) . . ?
C93 C92 H92 121.3 . . ?
C91 C92 H92 121.3 . . ?
C92 C93 C94 122.3(10) . . ?
C92 C93 H93 118.9 . . ?
C94 C93 H93 118.9 . . ?
C95 C94 C93 120.2(9) . . ?
C95 C94 H94 119.9 . . ?
C93 C94 H94 119.9 . . ?
C94 C95 C96 119.8(12) . . ?
C94 C95 H95 120.1 . . ?
C96 C95 H95 120.1 . . ?
N24 C96 C91 106.8(7) . . ?
N24 C96 C95 133.6(11) . . ?
C91 C96 C95 119.5(11) . . ?

loop_
_geom_bond_atom_site_label_1
_geom_bond_atom_site_label_2
_geom_bond_distance
_geom_bond_site_symmetry_2
_geom_bond_publ_flag
Ni1 N5 2.027(5) . y
Ni1 N9 2.032(5) . y
Ni1 N1 2.035(5) . y
Ni1 O1 2.126(4) . y
Ni1 O2 2.131(4) . y
Ni1 O3 2.146(4) . y
Ni2 N13 2.035(7) . y
Ni2 N17 2.043(5) . y
Ni2 N21 2.045(7) . y
Ni2 O5 2.119(5) . y
Ni2 O6 2.128(5) . y
Ni2 O4 2.144(5) . y
Ni3 N3 1.926(6) . y
Ni3 O4 1.932(5) . y
Ni3 N15 1.941(6) . y
Ni3 O1 1.947(4) . y
Ni4 N19 1.937(7) . y
Ni4 O5 1.938(4) . y
Ni4 O2 1.943(4) . y
Ni4 N7 1.953(6) . y
Ni5 O6 1.929(5) . y
Ni5 O3 1.942(4) . y
Ni5 N23 1.955(7) . y
Ni5 N11 1.956(7) . y
Ni1 Ni3 3.509(1) . y
Ni1 Ni4 3.515(1) . y
Ni1 Ni5 3.548(1) . y
Ni1 Ni2 5.514(1) . y
Ni2 Ni4 3.472(1) . y
Ni2 Ni5 3.473(1) . y
Ni2 Ni3 3.517(1) . y
Ni3 Ni4 3.648(1) . y
Ni3 Ni5 3.775(1) . y
Ni4 Ni5 3.820(1) . y
O1 C1 1.342(8) . ?
O2 C17 1.339(8) . ?
O3 C33 1.333(8) . ?
O4 C49 1.345(8) . ?
O5 C65 1.332(8) . ?
O6 C81 1.344(10) . ?
N1 C2 1.326(8) . ?
N1 C3 1.391(8) . ?
N2 C2 1.349(9) . ?
N2 C8 1.391(10) . ?
N2 H2 0.8800 . ?
N3 C10 1.345(11) . ?
N3 C11 1.398(9) . ?
N4 C10 1.335(10) . ?
N4 C16 1.357(14) . ?
N4 H4 0.8800 . ?
N5 C18 1.325(8) . ?
N5 C19 1.392(7) . ?
N6 C18 1.361(8) . ?
N6 C24 1.403(8) . ?
N6 H6 0.8800 . ?
N7 C26 1.339(9) . ?
N7 C27 1.401(9) . ?
N8 C26 1.335(10) . ?
N8 C32 1.363(10) . ?
N8 H8 0.8800 . ?
N9 C34 1.335(8) . ?
N9 C35 1.393(8) . ?
N10 C34 1.348(9) . ?
N10 C40 1.382(9) . ?
N10 H10 0.8800 . ?
N11 C42 1.348(11) . ?
N11 C43 1.381(10) . ?
N12 C42 1.347(10) . ?
N12 C48 1.388(13) . ?
N12 H12 0.8800 . ?
N13 C50 1.347(12) . ?
N13 C51 1.353(11) . ?
N14 C56 1.355(14) . ?
N14 C50 1.357(11) . ?
N14 H14 0.8800 . ?
N15 C58 1.351(9) . ?
N15 C59 1.375(9) . ?
N16 C58 1.356(11) . ?
N16 C64 1.381(12) . ?
N16 H16 0.8800 . ?
N17 C66 1.306(11) . ?
N17 C67 1.375(9) . ?
N18 C66 1.371(9) . ?
N18 C72 1.375(12) . ?
N18 H18 0.8800 . ?
N19 C74 1.336(10) . ?
N19 C75 1.404(11) . ?
N20 C74 1.336(13) . ?
N20 C80 1.383(12) . ?
N20 H20 0.8800 . ?
N21 C82 1.337(11) . ?
N21 C83 1.390(10) . ?
N22 C88 1.351(12) . ?
N22 C82 1.374(11) . ?
N22 H22 0.8800 . ?
N23 C90 1.342(12) . ?
N23 C91 1.387(9) . ?
N24 C96 1.376(14) . ?
N24 C90 1.394(11) . ?
N24 H24 0.8800 . ?
C1 C9 1.358(10) . ?
C1 C2 1.466(10) . ?
C3 C4 1.393(10) . ?
C3 C8 1.394(10) . ?
C4 C5 1.390(10) . ?
C4 H4A 0.9500 . ?
C5 C6 1.366(12) . ?
C5 H5 0.9500 . ?
C6 C7 1.410(12) . ?
C6 H6A 0.9500 . ?
C7 C8 1.382(10) . ?
C7 H7 0.9500 . ?
C9 C10 1.442(11) . ?
C9 H9 0.9500 . ?
C11 C12 1.375(12) . ?
C11 C16 1.420(14) . ?
C12 C13 1.354(14) . ?
C12 H12A 0.9500 . ?
C13 C14 1.361(19) . ?
C13 H13 0.9500 . ?
C14 C15 1.34(2) . ?
C14 H14A 0.9500 . ?
C15 C16 1.418(14) . ?
C15 H15 0.9500 . ?
C17 C25 1.339(10) . ?
C17 C18 1.458(8) . ?
C19 C24 1.387(10) . ?
C19 C20 1.394(9) . ?
C20 C21 1.372(9) . ?
C20 H20A 0.9500 . ?
C21 C22 1.410(12) . ?
C21 H21 0.9500 . ?
C22 C23 1.377(11) . ?
C22 H22A 0.9500 . ?
C23 C24 1.408(9) . ?
C23 H23 0.9500 . ?
C25 C26 1.440(9) . ?
C25 H25 0.9500 . ?
C27 C28 1.392(11) . ?
C27 C32 1.415(12) . ?
C28 C29 1.392(13) . ?
C28 H28 0.9500 . ?
C29 C30 1.323(15) . ?
C29 H29 0.9500 . ?
C30 C31 1.461(14) . ?
C30 H30 0.9500 . ?
C31 C32 1.398(12) . ?
C31 H31 0.9500 . ?
C33 C41 1.349(9) . ?
C33 C34 1.471(10) . ?
C35 C36 1.388(9) . ?
C35 C40 1.425(9) . ?
C36 C37 1.415(10) . ?
C36 H36 0.9500 . ?
C37 C38 1.378(12) . ?
C37 H37 0.9500 . ?
C38 C39 1.382(12) . ?
C38 H38 0.9500 . ?
C39 C40 1.367(10) . ?
C39 H39 0.9500 . ?
C41 C42 1.429(11) . ?
C41 H41 0.9500 . ?
C43 C44 1.376(14) . ?
C43 C48 1.416(15) . ?
C44 C45 1.365(14) . ?
C44 H44 0.9500 . ?
C45 C46 1.52(2) . ?
C45 H45 0.9500 . ?
C46 C47 1.32(2) . ?
C46 H46 0.9500 . ?
C47 C48 1.405(13) . ?
C47 H47 0.9500 . ?
C49 C57 1.376(11) . ?
C49 C50 1.462(11) . ?
C51 C52 1.413(16) . ?
C51 C56 1.451(18) . ?
C52 C53 1.48(2) . ?
C52 H52 0.9500 . ?
C53 C54 1.38(2) . ?
C53 H53 0.9500 . ?
C54 C55 1.30(2) . ?
C54 H54 0.9500 . ?
C55 C56 1.394(14) . ?
C55 H55 0.9500 . ?
C57 C58 1.393(11) . ?
C57 H57 0.9500 . ?
C59 C60 1.387(11) . ?
C59 C64 1.418(10) . ?
C60 C61 1.397(12) . ?
C60 H60 0.9500 . ?
C61 C62 1.366(16) . ?
C61 H61 0.9500 . ?
C62 C63 1.366(18) . ?
C62 H62 0.9500 . ?
C63 C64 1.370(14) . ?
C63 H63 0.9500 . ?
C65 C73 1.345(13) . ?
C65 C66 1.466(11) . ?
C67 C68 1.358(12) . ?
C67 C72 1.441(12) . ?
C68 C69 1.407(11) . ?
C68 H68 0.9500 . ?
C69 C70 1.362(14) . ?
C69 H69 0.9500 . ?
C70 C71 1.387(14) . ?
C70 H70 0.9500 . ?
C71 C72 1.378(11) . ?
C71 H71 0.9500 . ?
C73 C74 1.470(12) . ?
C73 H73 0.9500 . ?
C75 C80 1.353(13) . ?
C75 C76 1.407(11) . ?
C76 C77 1.397(12) . ?
C76 H76 0.9500 . ?
C77 C78 1.389(14) . ?
C77 H77 0.9500 . ?
C78 C79 1.370(15) . ?
C78 H78 0.9500 . ?
C79 C80 1.366(16) . ?
C79 H79 0.9500 . ?
C81 C89 1.353(12) . ?
C81 C82 1.456(11) . ?
C83 C84 1.375(13) . ?
C83 C88 1.443(14) . ?
C84 C85 1.403(13) . ?
C84 H84 0.9500 . ?
C85 C86 1.341(18) . ?
C85 H85 0.9500 . ?
C86 C87 1.371(18) . ?
C86 H86 0.9500 . ?
C87 C88 1.374(13) . ?
C87 H87 0.9500 . ?
C89 C90 1.408(12) . ?
C89 H89 0.9500 . ?
C91 C92 1.389(13) . ?
C91 C96 1.414(14) . ?
C92 C93 1.363(11) . ?
C92 H92 0.9500 . ?
C93 C94 1.428(17) . ?
C93 H93 0.9500 . ?
C94 C95 1.313(19) . ?
C94 H94 0.9500 . ?
C95 C96 1.417(13) . ?
C95 H95 0.9500 . ?

loop_
_geom_hbond_atom_site_label_D
_geom_hbond_atom_site_label_H
_geom_hbond_atom_site_label_A
_geom_hbond_distance_DH
_geom_hbond_distance_HA
_geom_hbond_distance_DA
_geom_hbond_angle_DHA
_geom_hbond_site_symmetry_A
_geom_hbond_publ_flag
N24 H24 I1B 0.88 3.08 3.488(9) 110.8 2_656 y
N22 H22 I4A 0.88 2.66 3.536(8) 174.9 4_576 y
N20 H20 I4A 0.88 2.82 3.564(11) 143.8 4_476 y
N20 H20 I2A 0.88 3.15 3.675(9) 120.7 4_576 y
N20 H20 I2C 0.88 3.16 3.71(3) 122.7 4_576 y
N16 H16 I3C 0.88 2.14 2.958(11) 153.3 . y
N14 H14 I3B 0.88 2.17 3.018(13) 161.6 . y
N12 H12 I3A 0.88 2.60 3.475(9) 171.5 . y
N12 H12 I3D 0.88 2.03 2.85(2) 155.1 . y
N10 H10 I4C 0.88 1.98 2.856(14) 170.3 . y
N10 H10 I4B 0.88 2.64 3.432(7) 150.8 . y
N8 H8 I3B 0.88 2.10 2.955(9) 165.0 2_656 y
N6 H6 I1B 0.88 2.86 3.697(5) 160.1 2_656 y
N6 H6 I1A 0.88 2.63 3.484(5) 163.4 2_656 y
N4 H4 I4A 0.88 2.89 3.596(8) 138.8 4_476 y
N2 H2 I1B 0.88 2.85 3.579(6) 141.7 2_556 y

loop_
_geom_torsion_atom_site_label_1
_geom_torsion_atom_site_label_2
_geom_torsion_atom_site_label_3
_geom_torsion_atom_site_label_4
_geom_torsion
_geom_torsion_site_symmetry_1
_geom_torsion_site_symmetry_2
_geom_torsion_site_symmetry_3
_geom_torsion_site_symmetry_4
_geom_torsion_publ_flag
N3 Ni3 O1 C1 -8.6(5) . . . . ?
O4 Ni3 O1 C1 -143.6(5) . . . . ?
N15 Ni3 O1 C1 92.4(5) . . . . ?
N3 Ni3 O1 Ni1 -174.9(3) . . . . ?
O4 Ni3 O1 Ni1 50.1(4) . . . . ?
N15 Ni3 O1 Ni1 -73.9(3) . . . . ?
N5 Ni1 O1 C1 88.5(8) . . . . ?
N9 Ni1 O1 C1 -91.8(4) . . . . ?
N1 Ni1 O1 C1 5.8(4) . . . . ?
O2 Ni1 O1 C1 100.8(4) . . . . ?
O3 Ni1 O1 C1 -170.3(4) . . . . ?
N5 Ni1 O1 Ni3 -103.8(7) . . . . ?
N9 Ni1 O1 Ni3 75.9(3) . . . . ?
N1 Ni1 O1 Ni3 173.6(3) . . . . ?
O2 Ni1 O1 Ni3 -91.4(3) . . . . ?
O3 Ni1 O1 Ni3 -2.6(3) . . . . ?
N19 Ni4 O2 C17 95.5(5) . . . . ?
O5 Ni4 O2 C17 -137.3(5) . . . . ?
N7 Ni4 O2 C17 -5.6(6) . . . . ?
N19 Ni4 O2 Ni1 -71.3(3) . . . . ?
O5 Ni4 O2 Ni1 55.9(4) . . . . ?
N7 Ni4 O2 Ni1 -172.4(3) . . . . ?
N5 Ni1 O2 C17 7.9(4) . . . . ?
N9 Ni1 O2 C17 104.3(9) . . . . ?
N1 Ni1 O2 C17 -89.9(4) . . . . ?
O1 Ni1 O2 C17 -168.7(4) . . . . ?
O3 Ni1 O2 C17 102.9(4) . . . . ?
N5 Ni1 O2 Ni4 176.1(3) . . . . ?
N9 Ni1 O2 Ni4 -87.5(8) . . . . ?
N1 Ni1 O2 Ni4 78.3(3) . . . . ?
O1 Ni1 O2 Ni4 -0.5(2) . . . . ?
O3 Ni1 O2 Ni4 -88.9(3) . . . . ?
O6 Ni5 O3 C33 -143.0(5) . . . . ?
N23 Ni5 O3 C33 99.1(5) . . . . ?
N11 Ni5 O3 C33 -1.0(5) . . . . ?
O6 Ni5 O3 Ni1 50.7(4) . . . . ?
N23 Ni5 O3 Ni1 -67.2(3) . . . . ?
N11 Ni5 O3 Ni1 -167.3(3) . . . . ?
N5 Ni1 O3 C33 -94.8(5) . . . . ?
N9 Ni1 O3 C33 7.2(4) . . . . ?
N1 Ni1 O3 C33 83.7(9) . . . . ?
O1 Ni1 O3 C33 100.7(5) . . . . ?
O2 Ni1 O3 C33 -173.1(5) . . . . ?
N5 Ni1 O3 Ni5 72.7(3) . . . . ?
N9 Ni1 O3 Ni5 174.7(3) . . . . ?
N1 Ni1 O3 Ni5 -108.7(8) . . . . ?
O1 Ni1 O3 Ni5 -91.7(3) . . . . ?
O2 Ni1 O3 Ni5 -5.6(2) . . . . ?
N3 Ni3 O4 C49 98.1(5) . . . . ?
N15 Ni3 O4 C49 -4.3(5) . . . . ?
O1 Ni3 O4 C49 -136.6(5) . . . . ?
N3 Ni3 O4 Ni2 -64.1(4) . . . . ?
N15 Ni3 O4 Ni2 -166.5(3) . . . . ?
O1 Ni3 O4 Ni2 61.2(4) . . . . ?
N13 Ni2 O4 C49 9.9(5) . . . . ?
N17 Ni2 O4 C49 -90.3(5) . . . . ?
N21 Ni2 O4 C49 103.8(12) . . . . ?
O5 Ni2 O4 C49 -168.4(5) . . . . ?
O6 Ni2 O4 C49 102.6(5) . . . . ?
N13 Ni2 O4 Ni3 174.3(3) . . . . ?
N17 Ni2 O4 Ni3 74.2(3) . . . . ?
N21 Ni2 O4 Ni3 -91.8(11) . . . . ?
O5 Ni2 O4 Ni3 -4.0(3) . . . . ?
O6 Ni2 O4 Ni3 -93.0(3) . . . . ?
N19 Ni4 O5 C65 -10.1(6) . . . . ?
O2 Ni4 O5 C65 -145.0(5) . . . . ?
N7 Ni4 O5 C65 90.4(6) . . . . ?
N19 Ni4 O5 Ni2 -172.7(3) . . . . ?
O2 Ni4 O5 Ni2 52.4(4) . . . . ?
N7 Ni4 O5 Ni2 -72.2(3) . . . . ?
N13 Ni2 O5 C65 99.2(9) . . . . ?
N17 Ni2 O5 C65 9.3(5) . . . . ?
N21 Ni2 O5 C65 -88.3(5) . . . . ?
O6 Ni2 O5 C65 -167.7(5) . . . . ?
O4 Ni2 O5 C65 106.0(5) . . . . ?
N13 Ni2 O5 Ni4 -96.2(8) . . . . ?
N17 Ni2 O5 Ni4 173.9(3) . . . . ?
N21 Ni2 O5 Ni4 76.3(3) . . . . ?
O6 Ni2 O5 Ni4 -3.1(3) . . . . ?
O4 Ni2 O5 Ni4 -89.4(3) . . . . ?
O3 Ni5 O6 C81 -137.2(7) . . . . ?
N23 Ni5 O6 C81 -10.8(7) . . . . ?
N11 Ni5 O6 C81 89.6(7) . . . . ?
O3 Ni5 O6 Ni2 62.5(4) . . . . ?
N23 Ni5 O6 Ni2 -171.0(3) . . . . ?
N11 Ni5 O6 Ni2 -70.6(4) . . . . ?
N13 Ni2 O6 C81 -92.3(6) . . . . ?
N17 Ni2 O6 C81 88.7(11) . . . . ?
N21 Ni2 O6 C81 8.5(6) . . . . ?
O5 Ni2 O6 C81 102.1(6) . . . . ?
O4 Ni2 O6 C81 -171.8(6) . . . . ?
N13 Ni2 O6 Ni5 70.4(3) . . . . ?
N17 Ni2 O6 Ni5 -108.6(9) . . . . ?
N21 Ni2 O6 Ni5 171.2(4) . . . . ?
O5 Ni2 O6 Ni5 -95.2(3) . . . . ?
O4 Ni2 O6 Ni5 -9.1(3) . . . . ?
N5 Ni1 N1 C2 -169.5(4) . . . . ?
N9 Ni1 N1 C2 86.3(4) . . . . ?
O1 Ni1 N1 C2 -5.3(4) . . . . ?
O2 Ni1 N1 C2 -90.6(4) . . . . ?
O3 Ni1 N1 C2 11.9(11) . . . . ?
N5 Ni1 N1 C3 14.7(6) . . . . ?
N9 Ni1 N1 C3 -89.5(6) . . . . ?
O1 Ni1 N1 C3 178.9(6) . . . . ?
O2 Ni1 N1 C3 93.6(6) . . . . ?
O3 Ni1 N1 C3 -163.9(7) . . . . ?
O4 Ni3 N3 C10 146.9(7) . . . . ?
N15 Ni3 N3 C10 -113.3(7) . . . . ?
O1 Ni3 N3 C10 4.5(7) . . . . ?
O4 Ni3 N3 C11 -35.1(7) . . . . ?
N15 Ni3 N3 C11 64.7(7) . . . . ?
O1 Ni3 N3 C11 -177.5(7) . . . . ?
N9 Ni1 N5 C18 -173.2(4) . . . . ?
N1 Ni1 N5 C18 86.5(5) . . . . ?
O1 Ni1 N5 C18 6.5(10) . . . . ?
O2 Ni1 N5 C18 -6.1(4) . . . . ?
O3 Ni1 N5 C18 -93.9(4) . . . . ?
N9 Ni1 N5 C19 12.1(7) . . . . ?
N1 Ni1 N5 C19 -88.2(6) . . . . ?
O1 Ni1 N5 C19 -168.2(6) . . . . ?
O2 Ni1 N5 C19 179.2(7) . . . . ?
O3 Ni1 N5 C19 91.5(6) . . . . ?
N19 Ni4 N7 C26 -114.3(7) . . . . ?
O5 Ni4 N7 C26 148.1(7) . . . . ?
O2 Ni4 N7 C26 4.0(7) . . . . ?
N19 Ni4 N7 C27 57.3(8) . . . . ?
O5 Ni4 N7 C27 -40.3(9) . . . . ?
O2 Ni4 N7 C27 175.6(8) . . . . ?
N5 Ni1 N9 C34 93.1(4) . . . . ?
N1 Ni1 N9 C34 -166.2(4) . . . . ?
O1 Ni1 N9 C34 -86.8(4) . . . . ?
O2 Ni1 N9 C34 -0.5(11) . . . . ?
O3 Ni1 N9 C34 0.9(4) . . . . ?
N5 Ni1 N9 C35 -98.0(6) . . . . ?
N1 Ni1 N9 C35 2.6(6) . . . . ?
O1 Ni1 N9 C35 82.1(6) . . . . ?
O2 Ni1 N9 C35 168.4(6) . . . . ?
O3 Ni1 N9 C35 169.7(6) . . . . ?
O6 Ni5 N11 C42 147.3(6) . . . . ?
O3 Ni5 N11 C42 1.1(7) . . . . ?
N23 Ni5 N11 C42 -114.6(6) . . . . ?
O6 Ni5 N11 C43 -42.7(7) . . . . ?
O3 Ni5 N11 C43 171.1(6) . . . . ?
N23 Ni5 N11 C43 55.5(7) . . . . ?
N17 Ni2 N13 C50 87.6(5) . . . . ?
N21 Ni2 N13 C50 -171.9(5) . . . . ?
O5 Ni2 N13 C50 0.5(12) . . . . ?
O6 Ni2 N13 C50 -92.2(5) . . . . ?
O4 Ni2 N13 C50 -6.4(5) . . . . ?
N17 Ni2 N13 C51 -92.0(8) . . . . ?
N21 Ni2 N13 C51 8.6(9) . . . . ?
O6 Ni2 N13 C51 88.3(8) . . . . ?
O4 Ni2 N13 C51 174.1(9) . . . . ?
N3 Ni3 N15 C58 -121.4(6) . . . . ?
O4 Ni3 N15 C58 -0.3(6) . . . . ?
O1 Ni3 N15 C58 141.4(5) . . . . ?
N3 Ni3 N15 C59 54.4(6) . . . . ?
O4 Ni3 N15 C59 175.5(6) . . . . ?
O1 Ni3 N15 C59 -42.9(6) . . . . ?
N13 Ni2 N17 C66 -175.3(5) . . . . ?
N21 Ni2 N17 C66 81.8(5) . . . . ?
O5 Ni2 N17 C66 -10.0(5) . . . . ?
O6 Ni2 N17 C66 3.7(12) . . . . ?
O4 Ni2 N17 C66 -94.8(5) . . . . ?
N13 Ni2 N17 C67 20.2(7) . . . . ?
N21 Ni2 N17 C67 -82.7(7) . . . . ?
O5 Ni2 N17 C67 -174.5(7) . . . . ?
O6 Ni2 N17 C67 -160.8(8) . . . . ?
O4 Ni2 N17 C67 100.7(7) . . . . ?
O5 Ni4 N19 C74 5.4(7) . . . . ?
O2 Ni4 N19 C74 151.0(7) . . . . ?
N7 Ni4 N19 C74 -110.5(7) . . . . ?
O5 Ni4 N19 C75 -178.3(7) . . . . ?
O2 Ni4 N19 C75 -32.8(7) . . . . ?
N7 Ni4 N19 C75 65.8(7) . . . . ?
N13 Ni2 N21 C82 85.4(7) . . . . ?
N17 Ni2 N21 C82 -171.7(7) . . . . ?
O5 Ni2 N21 C82 -92.7(7) . . . . ?
O6 Ni2 N21 C82 -4.6(7) . . . . ?
O4 Ni2 N21 C82 -5.8(16) . . . . ?
N13 Ni2 N21 C83 -95.5(11) . . . . ?
N17 Ni2 N21 C83 7.4(11) . . . . ?
O5 Ni2 N21 C83 86.4(11) . . . . ?
O6 Ni2 N21 C83 174.5(11) . . . . ?
O4 Ni2 N21 C83 173.3(9) . . . . ?
O6 Ni5 N23 C90 3.3(7) . . . . ?
O3 Ni5 N23 C90 141.1(6) . . . . ?
N11 Ni5 N23 C90 -120.2(7) . . . . ?
O6 Ni5 N23 C91 -177.6(6) . . . . ?
O3 Ni5 N23 C91 -39.8(7) . . . . ?
N11 Ni5 N23 C91 58.8(6) . . . . ?
Ni3 O1 C1 C9 9.4(10) . . . . ?
Ni1 O1 C1 C9 176.2(6) . . . . ?
Ni3 O1 C1 C2 -171.8(4) . . . . ?
Ni1 O1 C1 C2 -5.0(7) . . . . ?
C3 N1 C2 N2 0.1(7) . . . . ?
Ni1 N1 C2 N2 -177.0(4) . . . . ?
C3 N1 C2 C1 -178.3(6) . . . . ?
Ni1 N1 C2 C1 4.5(7) . . . . ?
C8 N2 C2 N1 -1.0(8) . . . . ?
C8 N2 C2 C1 177.2(6) . . . . ?
O1 C1 C2 N1 0.4(9) . . . . ?
C9 C1 C2 N1 179.3(7) . . . . ?
O1 C1 C2 N2 -177.7(6) . . . . ?
C9 C1 C2 N2 1.2(11) . . . . ?
C2 N1 C3 C4 -180.0(7) . . . . ?
Ni1 N1 C3 C4 -4.0(11) . . . . ?
C2 N1 C3 C8 0.8(7) . . . . ?
Ni1 N1 C3 C8 176.8(5) . . . . ?
N1 C3 C4 C5 -179.4(6) . . . . ?
C8 C3 C4 C5 -0.2(9) . . . . ?
C3 C4 C5 C6 0.4(11) . . . . ?
C4 C5 C6 C7 -0.4(12) . . . . ?
C5 C6 C7 C8 0.1(12) . . . . ?
C6 C7 C8 N2 -179.1(7) . . . . ?
C6 C7 C8 C3 0.0(11) . . . . ?
C2 N2 C8 C7 -179.3(8) . . . . ?
C2 N2 C8 C3 1.5(7) . . . . ?
N1 C3 C8 C7 179.3(7) . . . . ?
C4 C3 C8 C7 0.0(10) . . . . ?
N1 C3 C8 N2 -1.4(7) . . . . ?
C4 C3 C8 N2 179.3(6) . . . . ?
O1 C1 C9 C10 -2.9(13) . . . . ?
C2 C1 C9 C10 178.4(7) . . . . ?
C16 N4 C10 N3 0.4(12) . . . . ?
C16 N4 C10 C9 -179.7(10) . . . . ?
C11 N3 C10 N4 1.3(10) . . . . ?
Ni3 N3 C10 N4 179.7(6) . . . . ?
C11 N3 C10 C9 -178.7(8) . . . . ?
Ni3 N3 C10 C9 -0.3(12) . . . . ?
C1 C9 C10 N4 178.1(9) . . . . ?
C1 C9 C10 N3 -2.0(14) . . . . ?
C10 N3 C11 C12 178.2(9) . . . . ?
Ni3 N3 C11 C12 -0.2(13) . . . . ?
C10 N3 C11 C16 -2.3(10) . . . . ?
Ni3 N3 C11 C16 179.2(7) . . . . ?
N3 C11 C12 C13 -178.9(10) . . . . ?
C16 C11 C12 C13 1.7(14) . . . . ?
C11 C12 C13 C14 -1.3(19) . . . . ?
C12 C13 C14 C15 -1(3) . . . . ?
C13 C14 C15 C16 2(3) . . . . ?
C10 N4 C16 C15 -178.8(16) . . . . ?
C10 N4 C16 C11 -1.8(13) . . . . ?
C14 C15 C16 N4 175.3(16) . . . . ?
C14 C15 C16 C11 -1(2) . . . . ?
C12 C11 C16 N4 -178.0(9) . . . . ?
N3 C11 C16 N4 2.6(12) . . . . ?
C12 C11 C16 C15 -0.4(17) . . . . ?
N3 C11 C16 C15 -179.9(12) . . . . ?
Ni4 O2 C17 C25 4.3(10) . . . . ?
Ni1 O2 C17 C25 171.7(7) . . . . ?
Ni4 O2 C17 C18 -175.2(4) . . . . ?
Ni1 O2 C17 C18 -7.8(7) . . . . ?
C19 N5 C18 N6 0.4(7) . . . . ?
Ni1 N5 C18 N6 -176.0(4) . . . . ?
C19 N5 C18 C17 -179.5(6) . . . . ?
Ni1 N5 C18 C17 4.1(8) . . . . ?
C24 N6 C18 N5 -1.2(7) . . . . ?
C24 N6 C18 C17 178.8(6) . . . . ?
C25 C17 C18 N5 -176.8(7) . . . . ?
O2 C17 C18 N5 2.7(9) . . . . ?
C25 C17 C18 N6 3.3(12) . . . . ?
O2 C17 C18 N6 -177.2(6) . . . . ?
C18 N5 C19 C24 0.5(7) . . . . ?
Ni1 N5 C19 C24 175.4(5) . . . . ?
C18 N5 C19 C20 -179.8(7) . . . . ?
Ni1 N5 C19 C20 -4.9(11) . . . . ?
C24 C19 C20 C21 1.1(9) . . . . ?
N5 C19 C20 C21 -178.5(6) . . . . ?
C19 C20 C21 C22 -1.2(10) . . . . ?
C20 C21 C22 C23 0.2(11) . . . . ?
C21 C22 C23 C24 0.8(10) . . . . ?
N5 C19 C24 N6 -1.2(7) . . . . ?
C20 C19 C24 N6 179.1(6) . . . . ?
N5 C19 C24 C23 179.7(6) . . . . ?
C20 C19 C24 C23 0.0(10) . . . . ?
C18 N6 C24 C19 1.4(7) . . . . ?
C18 N6 C24 C23 -179.5(7) . . . . ?
C22 C23 C24 C19 -0.9(10) . . . . ?
C22 C23 C24 N6 -179.8(7) . . . . ?
O2 C17 C25 C26 0.7(13) . . . . ?
C18 C17 C25 C26 -179.9(8) . . . . ?
C32 N8 C26 N7 0.9(12) . . . . ?
C32 N8 C26 C25 175.3(9) . . . . ?
C27 N7 C26 N8 0.3(11) . . . . ?
Ni4 N7 C26 N8 173.6(7) . . . . ?
C27 N7 C26 C25 -174.2(9) . . . . ?
Ni4 N7 C26 C25 -0.9(13) . . . . ?
C17 C25 C26 N8 -176.2(9) . . . . ?
C17 C25 C26 N7 -2.5(14) . . . . ?
C26 N7 C27 C28 178.9(12) . . . . ?
Ni4 N7 C27 C28 6.1(17) . . . . ?
C26 N7 C27 C32 -1.3(11) . . . . ?
Ni4 N7 C27 C32 -174.2(7) . . . . ?
N7 C27 C28 C29 179.7(11) . . . . ?
C32 C27 C28 C29 0.0(18) . . . . ?
C27 C28 C29 C30 1(2) . . . . ?
C28 C29 C30 C31 -5(3) . . . . ?
C29 C30 C31 C32 6(2) . . . . ?
C26 N8 C32 C31 178.2(13) . . . . ?
C26 N8 C32 C27 -1.6(12) . . . . ?
C30 C31 C32 N8 175.9(13) . . . . ?
C30 C31 C32 C27 -4.2(19) . . . . ?
C28 C27 C32 N8 -178.4(11) . . . . ?
N7 C27 C32 N8 1.8(12) . . . . ?
C28 C27 C32 C31 1.7(18) . . . . ?
N7 C27 C32 C31 -178.1(11) . . . . ?
Ni5 O3 C33 C41 1.9(10) . . . . ?
Ni1 O3 C33 C41 169.0(6) . . . . ?
Ni5 O3 C33 C34 -179.8(4) . . . . ?
Ni1 O3 C33 C34 -12.8(7) . . . . ?
C35 N9 C34 N10 1.2(7) . . . . ?
Ni1 N9 C34 N10 173.9(4) . . . . ?
C35 N9 C34 C33 178.9(5) . . . . ?
Ni1 N9 C34 C33 -8.4(7) . . . . ?
C40 N10 C34 N9 -2.3(7) . . . . ?
C40 N10 C34 C33 -179.8(6) . . . . ?
O3 C33 C34 N9 14.5(9) . . . . ?
C41 C33 C34 N9 -167.1(6) . . . . ?
O3 C33 C34 N10 -168.2(6) . . . . ?
C41 C33 C34 N10 10.2(11) . . . . ?
C34 N9 C35 C36 -179.6(6) . . . . ?
Ni1 N9 C35 C36 10.9(10) . . . . ?
C34 N9 C35 C40 0.3(6) . . . . ?
Ni1 N9 C35 C40 -169.2(5) . . . . ?
N9 C35 C36 C37 -179.1(6) . . . . ?
C40 C35 C36 C37 1.0(9) . . . . ?
C35 C36 C37 C38 1.4(10) . . . . ?
C36 C37 C38 C39 -2.5(12) . . . . ?
C37 C38 C39 C40 0.9(11) . . . . ?
C38 C39 C40 N10 -179.6(7) . . . . ?
C38 C39 C40 C35 1.6(10) . . . . ?
C34 N10 C40 C39 -176.7(7) . . . . ?
C34 N10 C40 C35 2.3(7) . . . . ?
C36 C35 C40 C39 -2.6(9) . . . . ?
N9 C35 C40 C39 177.5(6) . . . . ?
C36 C35 C40 N10 178.3(5) . . . . ?
N9 C35 C40 N10 -1.6(6) . . . . ?
O3 C33 C41 C42 -2.7(13) . . . . ?
C34 C33 C41 C42 179.2(7) . . . . ?
C48 N12 C42 N11 -2.3(10) . . . . ?
C48 N12 C42 C41 175.0(8) . . . . ?
C43 N11 C42 N12 3.2(9) . . . . ?
Ni5 N11 C42 N12 175.1(5) . . . . ?
C43 N11 C42 C41 -174.0(8) . . . . ?
Ni5 N11 C42 C41 -2.0(12) . . . . ?
C33 C41 C42 N12 -174.1(8) . . . . ?
C33 C41 C42 N11 2.7(13) . . . . ?
C42 N11 C43 C44 179.9(9) . . . . ?
Ni5 N11 C43 C44 8.6(13) . . . . ?
C42 N11 C43 C48 -2.8(9) . . . . ?
Ni5 N11 C43 C48 -174.1(6) . . . . ?
N11 C43 C44 C45 -179.5(10) . . . . ?
C48 C43 C44 C45 3.5(14) . . . . ?
C43 C44 C45 C46 -4.1(15) . . . . ?
C44 C45 C46 C47 3.9(18) . . . . ?
C45 C46 C47 C48 -2.8(19) . . . . ?
C42 N12 C48 C47 -178.1(11) . . . . ?
C42 N12 C48 C43 0.5(10) . . . . ?
C46 C47 C48 N12 -179.8(11) . . . . ?
C46 C47 C48 C43 1.8(17) . . . . ?
C44 C43 C48 N12 179.1(8) . . . . ?
N11 C43 C48 N12 1.5(9) . . . . ?
C44 C43 C48 C47 -2.1(14) . . . . ?
N11 C43 C48 C47 -179.8(9) . . . . ?
Ni3 O4 C49 C57 6.7(10) . . . . ?
Ni2 O4 C49 C57 169.8(6) . . . . ?
Ni3 O4 C49 C50 -174.2(5) . . . . ?
Ni2 O4 C49 C50 -11.1(7) . . . . ?
C51 N13 C50 N14 -1.1(9) . . . . ?
Ni2 N13 C50 N14 179.2(5) . . . . ?
C51 N13 C50 C49 -177.8(7) . . . . ?
Ni2 N13 C50 C49 2.5(9) . . . . ?
C56 N14 C50 N13 1.8(10) . . . . ?
C56 N14 C50 C49 178.3(8) . . . . ?
O4 C49 C50 N13 6.1(10) . . . . ?
C57 C49 C50 N13 -174.7(7) . . . . ?
O4 C49 C50 N14 -170.1(7) . . . . ?
C57 C49 C50 N14 9.1(13) . . . . ?
C50 N13 C51 C52 -178.9(9) . . . . ?
Ni2 N13 C51 C52 0.6(14) . . . . ?
C50 N13 C51 C56 0.0(9) . . . . ?
Ni2 N13 C51 C56 179.5(6) . . . . ?
N13 C51 C52 C53 -179.7(9) . . . . ?
C56 C51 C52 C53 1.5(12) . . . . ?
C51 C52 C53 C54 -0.1(15) . . . . ?
C52 C53 C54 C55 0(2) . . . . ?
C53 C54 C55 C56 -1(2) . . . . ?
C50 N14 C56 C55 -178.4(11) . . . . ?
C50 N14 C56 C51 -1.7(9) . . . . ?
C54 C55 C56 N14 178.5(11) . . . . ?
C54 C55 C56 C51 2.2(16) . . . . ?
N13 C51 C56 N14 1.1(10) . . . . ?
C52 C51 C56 N14 -179.9(8) . . . . ?
N13 C51 C56 C55 178.3(8) . . . . ?
C52 C51 C56 C55 -2.7(14) . . . . ?
O4 C49 C57 C58 -3.5(12) . . . . ?
C50 C49 C57 C58 177.5(7) . . . . ?
C59 N15 C58 N16 0.9(8) . . . . ?
Ni3 N15 C58 N16 177.5(5) . . . . ?
C59 N15 C58 C57 -173.5(7) . . . . ?
Ni3 N15 C58 C57 3.1(10) . . . . ?
C64 N16 C58 N15 -1.7(9) . . . . ?
C64 N16 C58 C57 172.9(7) . . . . ?
C49 C57 C58 N15 -1.8(12) . . . . ?
C49 C57 C58 N16 -175.5(7) . . . . ?
C58 N15 C59 C60 177.4(7) . . . . ?
Ni3 N15 C59 C60 1.1(11) . . . . ?
C58 N15 C59 C64 0.3(8) . . . . ?
Ni3 N15 C59 C64 -176.1(5) . . . . ?
N15 C59 C60 C61 -178.1(7) . . . . ?
C64 C59 C60 C61 -1.2(11) . . . . ?
C59 C60 C61 C62 0.9(13) . . . . ?
C60 C61 C62 C63 -0.1(17) . . . . ?
C61 C62 C63 C64 -0.5(18) . . . . ?
C62 C63 C64 N16 179.5(10) . . . . ?
C62 C63 C64 C59 0.2(15) . . . . ?
C58 N16 C64 C63 -177.6(10) . . . . ?
C58 N16 C64 C59 1.8(9) . . . . ?
N15 C59 C64 C63 178.2(8) . . . . ?
C60 C59 C64 C63 0.7(12) . . . . ?
N15 C59 C64 N16 -1.3(8) . . . . ?
C60 C59 C64 N16 -178.8(7) . . . . ?
Ni4 O5 C65 C73 8.9(12) . . . . ?
Ni2 O5 C65 C73 172.0(7) . . . . ?
Ni4 O5 C65 C66 -169.8(5) . . . . ?
Ni2 O5 C65 C66 -6.7(8) . . . . ?
C67 N17 C66 N18 -2.5(9) . . . . ?
Ni2 N17 C66 N18 -171.7(5) . . . . ?
C67 N17 C66 C65 179.3(7) . . . . ?
Ni2 N17 C66 C65 10.1(9) . . . . ?
C72 N18 C66 N17 2.7(9) . . . . ?
C72 N18 C66 C65 -179.2(8) . . . . ?
O5 C65 C66 N17 -2.1(10) . . . . ?
C73 C65 C66 N17 179.1(8) . . . . ?
O5 C65 C66 N18 179.9(7) . . . . ?
C73 C65 C66 N18 1.1(13) . . . . ?
C66 N17 C67 C68 -177.6(8) . . . . ?
Ni2 N17 C67 C68 -12.6(13) . . . . ?
C66 N17 C67 C72 1.3(8) . . . . ?
Ni2 N17 C67 C72 166.3(6) . . . . ?
N17 C67 C68 C69 179.1(8) . . . . ?
C72 C67 C68 C69 0.4(11) . . . . ?
C67 C68 C69 C70 -3.4(12) . . . . ?
C68 C69 C70 C71 4.5(14) . . . . ?
C69 C70 C71 C72 -2.3(14) . . . . ?
C66 N18 C72 C71 175.7(10) . . . . ?
C66 N18 C72 C67 -1.7(9) . . . . ?
C70 C71 C72 N18 -177.7(9) . . . . ?
C70 C71 C72 C67 -0.6(13) . . . . ?
C68 C67 C72 N18 179.4(7) . . . . ?
N17 C67 C72 N18 0.3(8) . . . . ?
C68 C67 C72 C71 1.6(12) . . . . ?
N17 C67 C72 C71 -177.4(8) . . . . ?
O5 C65 C73 C74 0.3(15) . . . . ?
C66 C65 C73 C74 178.9(9) . . . . ?
C75 N19 C74 N20 -0.8(12) . . . . ?
Ni4 N19 C74 N20 176.3(8) . . . . ?
C75 N19 C74 C73 -176.3(9) . . . . ?
Ni4 N19 C74 C73 0.7(14) . . . . ?
C80 N20 C74 N19 0.0(15) . . . . ?
C80 N20 C74 C73 175.5(11) . . . . ?
C65 C73 C74 N19 -5.4(16) . . . . ?
C65 C73 C74 N20 179.6(11) . . . . ?
C74 N19 C75 C80 1.3(11) . . . . ?
Ni4 N19 C75 C80 -175.5(7) . . . . ?
C74 N19 C75 C76 178.6(9) . . . . ?
Ni4 N19 C75 C76 1.7(12) . . . . ?
C80 C75 C76 C77 -2.6(13) . . . . ?
N19 C75 C76 C77 -179.6(8) . . . . ?
C75 C76 C77 C78 -1.0(13) . . . . ?
C76 C77 C78 C79 2(2) . . . . ?
C77 C78 C79 C80 1(2) . . . . ?
N19 C75 C80 C79 -176.9(13) . . . . ?
C76 C75 C80 C79 5.7(19) . . . . ?
N19 C75 C80 N20 -1.3(13) . . . . ?
C76 C75 C80 N20 -178.8(10) . . . . ?
C78 C79 C80 C75 -5(2) . . . . ?
C78 C79 C80 N20 -178.9(16) . . . . ?
C74 N20 C80 C75 0.8(15) . . . . ?
C74 N20 C80 C79 175.8(17) . . . . ?
Ni5 O6 C81 C89 13.9(14) . . . . ?
Ni2 O6 C81 C89 174.9(9) . . . . ?
Ni5 O6 C81 C82 -171.3(6) . . . . ?
Ni2 O6 C81 C82 -10.4(10) . . . . ?
C83 N21 C82 N22 1.2(12) . . . . ?
Ni2 N21 C82 N22 -179.4(7) . . . . ?
C83 N21 C82 C81 -179.0(10) . . . . ?
Ni2 N21 C82 C81 0.4(12) . . . . ?
C88 N22 C82 N21 -0.9(14) . . . . ?
C88 N22 C82 C81 179.3(11) . . . . ?
O6 C81 C82 N21 6.9(14) . . . . ?
C89 C81 C82 N21 -178.2(10) . . . . ?
O6 C81 C82 N22 -173.3(10) . . . . ?
C89 C81 C82 N22 1.6(18) . . . . ?
C82 N21 C83 C84 -179.3(12) . . . . ?
Ni2 N21 C83 C84 2(2) . . . . ?
C82 N21 C83 C88 -1.0(12) . . . . ?
Ni2 N21 C83 C88 179.8(9) . . . . ?
N21 C83 C84 C85 178.9(12) . . . . ?
C88 C83 C84 C85 0.8(18) . . . . ?
C83 C84 C85 C86 0(2) . . . . ?
C84 C85 C86 C87 0(3) . . . . ?
C85 C86 C87 C88 -1(2) . . . . ?
C82 N22 C88 C87 -179.7(16) . . . . ?
C82 N22 C88 C83 0.3(14) . . . . ?
C86 C87 C88 N22 -179.2(15) . . . . ?
C86 C87 C88 C83 1(2) . . . . ?
C84 C83 C88 N22 179.0(11) . . . . ?
N21 C83 C88 N22 0.5(13) . . . . ?
C84 C83 C88 C87 -1.0(19) . . . . ?
N21 C83 C88 C87 -179.6(12) . . . . ?
O6 C81 C89 C90 -6.7(18) . . . . ?
C82 C81 C89 C90 179.0(10) . . . . ?
C91 N23 C90 N24 1.2(10) . . . . ?
Ni5 N23 C90 N24 -179.5(6) . . . . ?
C91 N23 C90 C89 -177.5(9) . . . . ?
Ni5 N23 C90 C89 1.7(13) . . . . ?
C96 N24 C90 N23 -1.3(11) . . . . ?
C96 N24 C90 C89 177.5(10) . . . . ?
C81 C89 C90 N23 -1.5(17) . . . . ?
C81 C89 C90 N24 179.9(10) . . . . ?
C90 N23 C91 C92 -179.9(8) . . . . ?
Ni5 N23 C91 C92 0.9(12) . . . . ?
C90 N23 C91 C96 -0.7(9) . . . . ?
Ni5 N23 C91 C96 -179.9(6) . . . . ?
N23 C91 C92 C93 -178.1(8) . . . . ?
C96 C91 C92 C93 2.7(12) . . . . ?
C91 C92 C93 C94 -3.6(13) . . . . ?
C92 C93 C94 C95 4.0(16) . . . . ?
C93 C94 C95 C96 -3.3(18) . . . . ?
C90 N24 C96 C91 0.9(11) . . . . ?
C90 N24 C96 C95 -177.4(12) . . . . ?
N23 C91 C96 N24 -0.2(10) . . . . ?
C92 C91 C96 N24 179.2(8) . . . . ?
N23 C91 C96 C95 178.4(9) . . . . ?
C92 C91 C96 C95 -2.2(14) . . . . ?
C94 C95 C96 N24 -179.4(12) . . . . ?
C94 C95 C96 C91 2.5(17) . . . . ?

loop_
_platon_squeeze_void_nr
_platon_squeeze_void_average_x
_platon_squeeze_void_average_y
_platon_squeeze_void_average_z
_platon_squeeze_void_volume
_platon_squeeze_void_count_electrons
_platon_squeeze_void_content
1 0.271 0.078 0.877 21 3 ' '
2 0.475 0.221 0.506 73 6 ' '
3 0.819 0.144 0.706 14 2 ' '
4 0.475 0.279 1.006 73 6 ' '
5 0.819 0.356 0.206 14 2 ' '
6 0.271 0.422 0.377 21 3 ' '
7 0.729 0.578 0.623 21 2 ' '
8 0.525 0.721 0.994 73 6 ' '
9 0.181 0.644 0.794 14 2 ' '
10 0.525 0.779 0.494 73 6 ' '
11 0.181 0.856 0.294 14 2 ' '
12 0.729 0.922 0.123 21 2 ' '
